data_7060461
loop_
_publ_author_name
'Lin, Qingfang'
'Xie, Wen'
'Zong, Zhihui'
'Liu, Zicheng'
'Sun, Yuqing'
'Liang, Lili'

_publ_section_title
;
 Lanthanide-based bis-(3,5-dicarboxy-phenyl)terephthalamide metal--organic
 frameworks: slow relaxation of magnetization and detection of trace Fe2+
 and Fe3+
;
_journal_issue 16
_journal_name_full 'New Journal of Chemistry'
_journal_page_first 7382
_journal_page_last 7389
_journal_paper_doi 10.1039/D1NJ00863C
_journal_volume 45
_journal_year 2021
_chemical_formula_moiety 'C48 H46 Dy2 N7 O19, H2 O'
_chemical_formula_sum 'C48 H48 Dy2 N7 O20'
_chemical_formula_weight 1367.93
_space_group_crystal_system monoclinic
_space_group_IT_number 15
_space_group_name_Hall '-C 2yc'
_space_group_name_H-M_alt 'C 1 2/c 1'
_atom_sites_solution_hydrogens mixed
_audit_creation_date 2018-04-19
_audit_creation_method
;
Olex2 1.2-beta
(compiled 2016.07.08 svn.r3312 for OlexSys, GUI svn.r5203)
;
_audit_update_record
;
2018-10-22 deposited with the CCDC.	2021-03-17 downloaded from the CCDC.
;
_cell_angle_alpha 90
_cell_angle_beta 90.535(2)
_cell_angle_gamma 90
_cell_formula_units_Z 8
_cell_length_a 36.681(2)
_cell_length_b 21.1352(9)
_cell_length_c 19.0189(10)
_cell_measurement_temperature 173(2)
_cell_volume 14744.0(13)
_computing_molecular_graphics 'Olex2 (Dolomanov et al., 2009)'
_computing_publication_material 'Olex2 (Dolomanov et al., 2009)'
_computing_structure_refinement 'ShelXL (Sheldrick, 2015)'
_diffrn_ambient_temperature 173.0
_diffrn_measured_fraction_theta_full 0.991
_diffrn_measured_fraction_theta_max 0.991
_diffrn_measurement_device_type 'CCD area detector'
_diffrn_measurement_method 'phi and omega scans'
_diffrn_radiation_monochromator graphite
_diffrn_radiation_type MoK\a
_diffrn_radiation_wavelength 0.71073
_diffrn_reflns_av_R_equivalents 0.0798
_diffrn_reflns_av_unetI/netI 0.0684
_diffrn_reflns_Laue_measured_fraction_full 0.991
_diffrn_reflns_Laue_measured_fraction_max 0.991
_diffrn_reflns_limit_h_max 44
_diffrn_reflns_limit_h_min -37
_diffrn_reflns_limit_k_max 24
_diffrn_reflns_limit_k_min -25
_diffrn_reflns_limit_l_max 22
_diffrn_reflns_limit_l_min -22
_diffrn_reflns_number 53469
_diffrn_reflns_point_group_measured_fraction_full 0.991
_diffrn_reflns_point_group_measured_fraction_max 0.991
_diffrn_reflns_theta_full 25.396
_diffrn_reflns_theta_max 25.396
_diffrn_reflns_theta_min 2.868
_exptl_absorpt_coefficient_mu 2.071
_exptl_absorpt_correction_type none
_exptl_crystal_density_diffrn 1.233
_exptl_crystal_F_000 5416
_refine_diff_density_max 2.824
_refine_diff_density_min -1.996
_refine_diff_density_rms 0.192
_refine_ls_extinction_method none
_refine_ls_goodness_of_fit_ref 1.030
_refine_ls_hydrogen_treatment constr
_refine_ls_matrix_type full
_refine_ls_number_parameters 964
_refine_ls_number_reflns 13476
_refine_ls_number_restraints 2137
_refine_ls_restrained_S_all 0.979
_refine_ls_R_factor_all 0.1342
_refine_ls_R_factor_gt 0.0787
_refine_ls_shift/su_max 0.001
_refine_ls_shift/su_mean 0.000
_refine_ls_structure_factor_coef Fsqd
_refine_ls_weighting_details 'w=1/[\s^2^(Fo^2^)+(0.1076P)^2^+427.6729P] where P=(Fo^2^+2Fc^2^)/3'
_refine_ls_weighting_scheme calc
_refine_ls_wR_factor_gt 0.1940
_refine_ls_wR_factor_ref 0.2428
_reflns_Friedel_coverage 0.000
_reflns_number_gt 8117
_reflns_number_total 13476
_reflns_threshold_expression 'I > 2\s(I)'
_cod_data_source_file d1nj00863c2.cif
_cod_data_source_block Liang1
_cod_depositor_comments 'Adding full bibliography for 7060461--7060462.cif.'
_cod_database_code 7060461
_shelx_space_group_comment
;
The symmetry employed for this shelxl refinement is uniquely defined
by the following loop, which should always be used as a source of
symmetry information in preference to the above space-group names.
They are only intended as comments.
;
_olex2_refinement_description
;
1. Fixed Uiso
 At 1.2 times of:
  All C(H) groups, All N(H) groups
 At 1.5 times of:
  All C(H,H,H) groups, All O(H,H) groups
2. Restrained distances
 C19-C20
 2.5 with sigma of 0.01
 C24-C22
 2.5 with sigma of 0.01
 C24-C23
 2.5 with sigma of 0.01
 C11_$1-C10_$1 = C12_$1-C11_$1 = C10_$1-C10 = C11-C10 = C12-C11 = C12_$1-C12
 1.45 with sigma of 0.01
 C21-C19
 2.5 with sigma of 0.01
 O9-C24A
 1.2 with sigma of 0.01
 N4A-C24A = N4A-C23A = N4A-C22A
 1.5 with sigma of 0.01
 C24A-C22A
 2.5 with sigma of 0.01
 C24A-C23A
 2.5 with sigma of 0.01
 O6-C13A
 1.2 with sigma of 0.01
 C13A-C15A
 2.5 with sigma of 0.01
 C13A-C14A
 2.5 with sigma of 0.01
 O8-C19A
 1.2 with sigma of 0.01
 C19A-C20A
 2.5 with sigma of 0.01
 N5A-C19A = N5A-C20A = N5A-C21A
 1.5 with sigma of 0.01
 C19A-C21A
 2.5 with sigma of 0.01
 N2A-C13A = N2A-C14A = N2A-C15A
 1.5 with sigma of 0.01
 O9-C24 = O8-C19 = O6-C13 = O7-C16
 1.2 with sigma of 0.01
 O6-N2
 2.2 with sigma of 0.01
 Dy2-C13
 3.1 with sigma of 0.01
 C14-C15
 2.5 with sigma of 0.01
 C15-C14
 2.5 with sigma of 0.01
 C13-C15
 2.5 with sigma of 0.01
 N4-C23 = N4-C22 = N4-C24 = N5-C19 = N5-C21 = N5-C20 = N2-C13 = N2-C14 = N2-
 C15 = N3-C17 = N3-C18 = N3-C16
 1.5 with sigma of 0.01
 N7-C53 \\sim N6-C31 \\sim N6-C29
 with sigma of 0.02
 C54-C52 \\sim C33-C30
 with sigma of 0.02
 N7-C52 \\sim N6-C30
 with sigma of 0.02
 O15-N7 \\sim O14-N6
 with sigma of 0.02
 N7-C55 \\sim N6-C34
 with sigma of 0.02
 O15-C55 \\sim O14-C34
 with sigma of 0.02
 C54-N7 \\sim C33-N6
 with sigma of 0.02
 C54-O15 \\sim C33-O14
 with sigma of 0.02
 C54-C56 \\sim C33-C39 \\sim C33-C35
 with sigma of 0.02
 C55-C54 \\sim C34-C33
 with sigma of 0.02
 N7-C53 \\sim N8-C42 \\sim N8-C64
 with sigma of 0.02
 C54-C52 \\sim C40-C41
 with sigma of 0.02
 N7-C52 \\sim N8-C41
 with sigma of 0.02
 O15-N7 \\sim O16-N8
 with sigma of 0.02
 N7-C55 \\sim N8-C37
 with sigma of 0.02
 O15-C55 \\sim O16-C37
 with sigma of 0.02
 C54-N7 \\sim C40-N8
 with sigma of 0.02
 C54-O15 \\sim C40-O16
 with sigma of 0.02
 C54-C56 \\sim C40-C36 \\sim C40-C38
 with sigma of 0.02
 C55-C54 \\sim C37-C40
 with sigma of 0.02
 N7-C53 \\sim N7-C51 \\sim N9-C68 \\sim N9-C63
 with sigma of 0.02
 C54-C52 \\sim C61-C62
 with sigma of 0.02
 N7-C52 \\sim N9-C62
 with sigma of 0.02
 O15-N7 \\sim O17-N9
 with sigma of 0.02
 N7-C55 \\sim N9-C58
 with sigma of 0.02
 O15-C55 \\sim O17-C58
 with sigma of 0.02
 C54-N7 \\sim C61-N9
 with sigma of 0.02
 C54-O15 \\sim C61-O17
 with sigma of 0.02
 C54-C56 \\sim C54-C60 \\sim C61-C59 \\sim C61-C57
 with sigma of 0.02
 C55-C54 \\sim C58-C61
 with sigma of 0.02
3. Restrained planarity
 N8, C41, C42, C43, C66, C65, C64
 with sigma of 0.1
 N6, C30, C31, C26, C27, C28, C29
 with sigma of 0.1
 C37, C40, N8, O16
 with sigma of 0.1
 C34, C33, N6, O14
 with sigma of 0.1
 N9, C62, C68, C67, C44, C45, C63
 with sigma of 0.1
 N7, C52, C53, C48, C49, C50, C51
 with sigma of 0.1
 C58, C61, N9, O17
 with sigma of 0.1
 C55, C54, N7, O15
 with sigma of 0.1
 N5, C21, C19, O8, C20
 with sigma of 0.01
 C16, C18, C17, N3, O7
 with sigma of 0.01
 C24, N4, O9, C22, C23
 with sigma of 0.01
 O9, C24A, C22A, C23A, N4A
 with sigma of 0.01
 O8, C19A, C20A, C21A, N5A
 with sigma of 0.01
 O6, C13A, C15A, C14A, N2A
 with sigma of 0.01
 C13, N2, C15, O6, C14
 with sigma of 0.01
4. Uiso/Uaniso restraints and constraints
C48 \\sim C26 \\sim C49 \\sim C27 \\sim C50 \\sim C28 \\sim C51 \\sim C29 \\sim
C52 \\sim C30 \\sim N6 \\sim N7 \\sim C54 \\sim C33 \\sim O15 \\sim O14 \\sim
C34 \\sim C39 \\sim C38 \\sim C57 \\sim C58 \\sim C59 \\sim C60 \\sim C55 \\sim
C35 \\sim C36 \\sim C56 \\sim C37 \\sim C40 \\sim C61 \\sim O17 \\sim O16 \\sim
N8 \\sim N9 \\sim C62 \\sim C41 \\sim C63 \\sim C64 \\sim C45 \\sim C65 \\sim
C44 \\sim C66 \\sim C67 \\sim C43 \\sim C68 \\sim C42: within 2A with sigma of
0.01 and sigma for terminal atoms of 0.02
C24 \\sim N4 \\sim O9 \\sim C22 \\sim C23 \\sim C24A \\sim N4A \\sim C23A \\sim
C22A: within 2A with sigma of 0.01 and sigma for terminal atoms of 0.02
N5 \\sim C21 \\sim C19 \\sim O8 \\sim C20 \\sim N5A \\sim C21A \\sim C19A \\sim
C20A: within 2A with sigma of 0.01 and sigma for terminal atoms of 0.02
C13 \\sim N2 \\sim C15 \\sim O6 \\sim C14 \\sim C13A \\sim N2A \\sim C15A \\sim
C14A: within 2A with sigma of 0.01 and sigma for terminal atoms of 0.02
Uanis(O8) \\sim Ueq, Uanis(C19) \\sim Ueq, Uanis(C20) \\sim Ueq, Uanis(N5)
\\sim Ueq, Uanis(C21) \\sim Ueq: with sigma of 0.01 and sigma for terminal
atoms of 0.02
Uanis(C24) \\sim Ueq, Uanis(C22) \\sim Ueq, Uanis(N4) \\sim Ueq, Uanis(C23)
\\sim Ueq: with sigma of 0.01 and sigma for terminal atoms of 0.02
Uanis(C48) \\sim Ueq, Uanis(C26) \\sim Ueq, Uanis(C49) \\sim Ueq, Uanis(C27)
\\sim Ueq, Uanis(C50) \\sim Ueq, Uanis(C28) \\sim Ueq, Uanis(C51) \\sim Ueq,
Uanis(C29) \\sim Ueq, Uanis(C52) \\sim Ueq, Uanis(C30) \\sim Ueq, Uanis(N6)
\\sim Ueq, Uanis(N7) \\sim Ueq, Uanis(C54) \\sim Ueq, Uanis(C33) \\sim Ueq,
Uanis(O15) \\sim Ueq, Uanis(O14) \\sim Ueq, Uanis(C34) \\sim Ueq, Uanis(C39)
\\sim Ueq, Uanis(C38) \\sim Ueq, Uanis(C57) \\sim Ueq, Uanis(C58) \\sim Ueq,
Uanis(C59) \\sim Ueq, Uanis(C60) \\sim Ueq, Uanis(C55) \\sim Ueq, Uanis(C35)
\\sim Ueq, Uanis(C36) \\sim Ueq, Uanis(C56) \\sim Ueq, Uanis(C37) \\sim Ueq,
Uanis(C40) \\sim Ueq, Uanis(C61) \\sim Ueq, Uanis(O17) \\sim Ueq, Uanis(O16)
\\sim Ueq, Uanis(N8) \\sim Ueq, Uanis(N9) \\sim Ueq, Uanis(C62) \\sim Ueq,
Uanis(C41) \\sim Ueq, Uanis(C63) \\sim Ueq, Uanis(C64) \\sim Ueq, Uanis(C45)
\\sim Ueq, Uanis(C65) \\sim Ueq, Uanis(C44) \\sim Ueq, Uanis(C66) \\sim Ueq,
Uanis(C67) \\sim Ueq, Uanis(C43) \\sim Ueq, Uanis(C68) \\sim Ueq, Uanis(C42)
\\sim Ueq: with sigma of 0.01 and sigma for terminal atoms of 0.02
Uanis(C53) \\sim Ueq, Uanis(C31) \\sim Ueq: with sigma of 0.005 and sigma for
terminal atoms of 0.01
Uanis(N1) \\sim Ueq, Uanis(C9) \\sim Ueq, Uanis(C10) \\sim Ueq, Uanis(C11)
\\sim Ueq, Uanis(C12) \\sim Ueq, Uanis(O3) \\sim Ueq: with sigma of 0.01 and
sigma for terminal atoms of 0.02
Uanis(O22) \\sim Ueq, Uanis(O23) \\sim Ueq: with sigma of 0.01 and sigma for
terminal atoms of 0.02
Uanis(C24) \\sim Ueq, Uanis(N4) \\sim Ueq, Uanis(O9) \\sim Ueq, Uanis(C22)
\\sim Ueq, Uanis(C23) \\sim Ueq, Uanis(C24A) \\sim Ueq, Uanis(N4A) \\sim Ueq,
Uanis(C23A) \\sim Ueq, Uanis(C22A) \\sim Ueq: with sigma of 0.01 and sigma for
terminal atoms of 0.02
Uanis(N5) \\sim Ueq, Uanis(C21) \\sim Ueq, Uanis(C19) \\sim Ueq, Uanis(O8)
\\sim Ueq, Uanis(C20) \\sim Ueq, Uanis(N5A) \\sim Ueq, Uanis(C21A) \\sim Ueq,
Uanis(C19A) \\sim Ueq, Uanis(C20A) \\sim Ueq: with sigma of 0.01 and sigma for
terminal atoms of 0.02
Uanis(O6) \\sim Ueq, Uanis(C13) \\sim Ueq, Uanis(N2) \\sim Ueq, Uanis(C14)
\\sim Ueq, Uanis(C15) \\sim Ueq: with sigma of 0.01 and sigma for terminal
atoms of 0.02
Uanis(C13) \\sim Ueq, Uanis(N2) \\sim Ueq, Uanis(C15) \\sim Ueq, Uanis(O6)
\\sim Ueq, Uanis(C14) \\sim Ueq, Uanis(C13A) \\sim Ueq, Uanis(N2A) \\sim Ueq,
Uanis(C15A) \\sim Ueq, Uanis(C14A) \\sim Ueq: with sigma of 0.01 and sigma for
terminal atoms of 0.02
Uanis(O23) = Uanis(O22)
5. Rigid body (RIGU) restrains
 C48, C26, C49, C27, C50, C28, C51, C29, C52, C30, N6, N7, C54, C33, O15, O14,
 C34, C39, C38, C57, C58, C59, C60, C55, C35, C36, C56, C37, C40, C61, O17, O16,
  N8, N9, C62, C41, C63, C64, C45, C65, C44, C66, C67, C43, C68, C42
 with sigma for 1-2 distances of 0.01 and sigma for 1-3 distances of 0.02
 C24, N4, O9, C22, C23, C24A, N4A, C23A, C22A
 with sigma for 1-2 distances of 0.01 and sigma for 1-3 distances of 0.01
 N5, C21, C19, O8, C20, N5A, C21A, C19A, C20A
 with sigma for 1-2 distances of 0.01 and sigma for 1-3 distances of 0.01
 C13, N2, C15, H12, O6, C14, C13A, N2A, C15A, C14A
 with sigma for 1-2 distances of 0.01 and sigma for 1-3 distances of 0.01
6. Others
 Sof(C34)=Sof(C39)=Sof(H39)=Sof(C38)=Sof(H38)=Sof(C37)=Sof(C36)=Sof(H36)=
 Sof(C35)=Sof(H35)=Sof(C33)=Sof(N6)=Sof(H6)=Sof(O14)=Sof(C30)=Sof(C31)=Sof(H31)=
 Sof(C26)=Sof(C27)=Sof(H27)=Sof(C28)=Sof(C29)=Sof(H29)=Sof(C40)=Sof(N8)=Sof(H8)=
 Sof(O16)=Sof(C41)=Sof(C42)=Sof(H42)=Sof(C43)=Sof(C66)=Sof(H66)=Sof(C65)=
 Sof(C64)=Sof(H64)=1-FVAR(1)
 Sof(C55)=Sof(C56)=Sof(H56)=Sof(C57)=Sof(H57)=Sof(C58)=Sof(C59)=Sof(H59)=
 Sof(C60)=Sof(H60)=Sof(C54)=Sof(N7)=Sof(H7A)=Sof(O15)=Sof(C52)=Sof(C53)=
 Sof(H53)=Sof(C48)=Sof(C49)=Sof(H49)=Sof(C50)=Sof(C51)=Sof(H51)=Sof(C61)=
 Sof(N9)=Sof(H9)=Sof(O17)=Sof(C62)=Sof(C68)=Sof(H68)=Sof(C67)=Sof(C44)=Sof(H44)=
 Sof(C45)=Sof(C63)=Sof(H63)=FVAR(1)
 Sof(C24A)=Sof(H24A)=Sof(N4A)=Sof(C23A)=Sof(H23D)=Sof(H23E)=Sof(H23F)=
 Sof(C22A)=Sof(H22D)=Sof(H22E)=Sof(H22F)=1-FVAR(2)
 Sof(C24)=Sof(H24)=Sof(N4)=Sof(C22)=Sof(H22A)=Sof(H22B)=Sof(H22C)=Sof(C23)=
 Sof(H23A)=Sof(H23B)=Sof(H23C)=FVAR(2)
 Sof(C13A)=Sof(H13A)=Sof(N2A)=Sof(C15A)=Sof(H15D)=Sof(H15E)=Sof(H15F)=
 Sof(C14A)=Sof(H14D)=Sof(H14E)=Sof(H14F)=1-FVAR(3)
 Sof(C13)=Sof(H13)=Sof(N2)=Sof(C15)=Sof(H15A)=Sof(H15B)=Sof(H15C)=Sof(C14)=
 Sof(H14A)=Sof(H14B)=Sof(H14C)=FVAR(3)
 Sof(N5A)=Sof(C21A)=Sof(H21D)=Sof(H21E)=Sof(H21F)=Sof(C19A)=Sof(H19A)=
 Sof(C20A)=Sof(H20D)=Sof(H20E)=Sof(H20F)=1-FVAR(4)
 Sof(N5)=Sof(C21)=Sof(H21A)=Sof(H21B)=Sof(H21C)=Sof(C19)=Sof(H19)=Sof(C20)=
 Sof(H20A)=Sof(H20B)=Sof(H20C)=FVAR(4)
 Fixed Sof: O22(0.5) H22G(0.5) H22H(0.5) O23(0.5) H23G(0.5) H23H(0.5)
7.a Riding coordinates:
 C15(H15A,H15B,H15C), C14(H14A,H14B,H14C), O22(H22G,H22H), O23(H23G,H23H),
 C21A(H21D,H21E,H21F)
7.b Aromatic/amide H refined with riding coordinates:
 C13(H13), C19(H19), C24(H24), C12(H12), C10(H10), C5(H5), C3(H3), C7(H7),
 C16(H16), N1(H1), C56(H56), C57(H57), C59(H59), C60(H60), N7(H7A), C53(H53),
 C49(H49), C51(H51), N9(H9), C68(H68), C44(H44), C63(H63), C39(H39), C38(H38),
 C36(H36), C35(H35), N6(H6), C31(H31), C27(H27), C29(H29), N8(H8), C42(H42),
 C66(H66), C64(H64), C24A(H24A), C13A(H13A), C19A(H19A)
7.c Fitted hexagon refined as free rotating group:
 C55(C56,C57,C58,C59,C60), C52(C53,C48,C49,C50,C51), C62(C68,C67,C44,C45,C63),
 C34(C39,C38,C37,C36,C35), C30(C31,C26,C27,C28,C29), C41(C42,C43,C66,C65,C64)
7.d Idealised Me refined as rotating group:
 C21(H21A,H21B,H21C), C18(H18A,H18B,H18C), C17(H17A,H17B,H17C), C20(H20A,H20B,
 H20C), C22(H22A,H22B,H22C), C23(H23A,H23B,H23C), C23A(H23D,H23E,H23F),
 C22A(H22D,H22E,H22F), C15A(H15D,H15E,H15F), C14A(H14D,H14E,H14F), C20A(H20D,
 H20E,H20F)
;
_shelx_shelxl_version_number 2016/6
_olex2_submission_special_instructions 'No special instructions were received'

loop_
_space_group_symop_operation_xyz
'x, y, z'
'-x, y, -z+1/2'
'x+1/2, y+1/2, z'
'-x+1/2, y+1/2, -z+1/2'
'-x, -y, -z'
'x, -y, z-1/2'
'-x+1/2, -y+1/2, -z'
'x+1/2, -y+1/2, z-1/2'

loop_
_atom_site_label
_atom_site_type_symbol
_atom_site_fract_x
_atom_site_fract_y
_atom_site_fract_z
_atom_site_U_iso_or_equiv
_atom_site_adp_type
_atom_site_occupancy
_atom_site_site_symmetry_order
_atom_site_calc_flag
_atom_site_refinement_flags_posn
_atom_site_refinement_flags_adp
_atom_site_refinement_flags_occupancy
_atom_site_disorder_assembly
_atom_site_disorder_group
C13 C 0.1747(5) 0.1964(16) 0.1863(9) 0.096(4) Uani 0.230(15) 1 d D U P A 1
H13 H 0.154659 0.182873 0.158187 0.116 Uiso 0.230(15) 1 calc R . P A 1
N2 N 0.1729(10) 0.2447(15) 0.2436(15) 0.106(5) Uani 0.230(15) 1 d D U P A 1
C15 C 0.2091(12) 0.256(3) 0.279(3) 0.121(8) Uani 0.230(15) 1 d D U P A 1
H15A H 0.222938 0.216807 0.281318 0.181 Uiso 0.230(15) 1 d R . P A 1
H15B H 0.205218 0.272567 0.326528 0.181 Uiso 0.230(15) 1 d R . P A 1
H15C H 0.222778 0.287667 0.251668 0.181 Uiso 0.230(15) 1 d R . P A 1
N5 N 0.2261(7) 0.6416(11) -0.2099(11) 0.112(5) Uani 0.53(2) 1 d D U P B 1
C21 C 0.2109(12) 0.651(2) -0.2824(10) 0.120(7) Uani 0.53(2) 1 d D U P B 1
H21A H 0.187403 0.672927 -0.279697 0.180 Uiso 0.53(2) 1 calc GR . P B 1
H21B H 0.207521 0.609898 -0.305196 0.180 Uiso 0.53(2) 1 calc GR . P B 1
H21C H 0.227918 0.676676 -0.309911 0.180 Uiso 0.53(2) 1 calc GR . P B 1
C19 C 0.2024(7) 0.6658(10) -0.1533(9) 0.111(4) Uani 0.53(2) 1 d D U P B 1
H19 H 0.179633 0.685504 -0.163336 0.134 Uiso 0.53(2) 1 calc R . P B 1
C24 C 0.1106(4) 0.6808(11) -0.0226(11) 0.104(4) Uani 0.556(18) 1 d D U P C 1
H24 H 0.108558 0.714446 0.010144 0.124 Uiso 0.556(18) 1 calc R . P C 1
N4 N 0.0766(6) 0.6483(11) -0.0460(12) 0.110(4) Uani 0.556(18) 1 d D U P C 1
C11 C 0.0327(5) 0.3565(9) 0.2125(11) 0.094(6) Uani 1 1 d D U . . .
C12 C 0.0168(5) 0.2963(10) 0.2305(16) 0.171(12) Uani 1 1 d D U . . .
H12 H 0.028150 0.257798 0.217176 0.205 Uiso 1 1 calc R U . . .
C10 C 0.0190(3) 0.4153(10) 0.2393(16) 0.158(11) Uani 1 1 d D U . . .
H10 H 0.033834 0.452000 0.242847 0.189 Uiso 1 1 calc R . . . .
C9 C 0.0675(7) 0.3528(12) 0.1738(13) 0.110(7) Uani 1 1 d . U . . .
C6 C 0.1207(4) 0.4107(6) 0.1251(8) 0.054(4) Uani 1 1 d . . . . .
C5 C 0.1399(3) 0.3595(6) 0.1049(7) 0.045(3) Uani 1 1 d . . . . .
H5 H 0.132073 0.318047 0.116882 0.053 Uiso 1 1 calc R . . . .
C4 C 0.1724(3) 0.3692(5) 0.0647(6) 0.037(3) Uani 1 1 d . . . . .
C3 C 0.1845(3) 0.4285(5) 0.0503(6) 0.036(3) Uani 1 1 d . . . . .
H3 H 0.206073 0.434510 0.023930 0.044 Uiso 1 1 calc R . . . .
C2 C 0.1648(3) 0.4807(5) 0.0749(7) 0.044(3) Uani 1 1 d . . . . .
C7 C 0.1334(4) 0.4725(6) 0.1138(7) 0.055(4) Uani 1 1 d . . . . .
H7 H 0.120664 0.507871 0.132302 0.066 Uiso 1 1 calc R . . . .
C8 C 0.1938(3) 0.3121(5) 0.0424(6) 0.033(2) Uani 1 1 d . . . . .
C1 C 0.1763(4) 0.5463(5) 0.0562(7) 0.046(3) Uani 1 1 d . . . . .
C25 C 0.1750(3) 0.7306(5) 0.1467(7) 0.043(3) Uani 1 1 d . . . . .
C32 C 0.2112(3) 0.7874(5) 0.3931(6) 0.037(3) Uani 1 1 d . . . . .
C47 C -0.1969(4) 1.0568(5) 0.4553(6) 0.039(3) Uani 1 1 d . . . . .
C46 C -0.2135(3) 0.8287(5) 0.5122(6) 0.036(3) Uani 1 1 d . . . . .
C16 C 0.2844(3) 0.0690(5) 0.1290(7) 0.066(4) Uani 1 1 d D . . . .
H16 H 0.279609 0.044416 0.088177 0.079 Uiso 1 1 calc R . . . .
C18 C 0.3315(5) -0.0104(7) 0.1661(11) 0.116(8) Uani 1 1 d D . . . .
H18A H 0.322588 -0.028256 0.121577 0.173 Uiso 1 1 calc GR . . . .
H18B H 0.327143 -0.040663 0.204200 0.173 Uiso 1 1 calc GR . . . .
H18C H 0.357673 -0.001936 0.162782 0.173 Uiso 1 1 calc GR . . . .
C17 C 0.3194(8) 0.0880(10) 0.2448(11) 0.178(15) Uani 1 1 d D . . . .
H17A H 0.333623 0.125398 0.231984 0.267 Uiso 1 1 calc GR . . . .
H17B H 0.333158 0.062587 0.278958 0.267 Uiso 1 1 calc GR . . . .
H17C H 0.296268 0.101378 0.265627 0.267 Uiso 1 1 calc GR . . . .
Dy1 Dy 0.19382(2) 0.67145(2) 0.02131(3) 0.04132(19) Uani 1 1 d . . . . .
Dy2 Dy 0.22781(2) 0.17587(2) 0.06264(3) 0.03167(17) Uani 1 1 d D . . . .
N1 N 0.0873(3) 0.4049(6) 0.1643(7) 0.063(3) Uani 1 1 d . U . . .
H1 H 0.079137 0.439638 0.184140 0.076 Uiso 1 1 calc R . . . .
N3 N 0.3118(3) 0.0496(5) 0.1809(6) 0.081(4) Uani 1 1 d D . . . .
O3 O 0.0777(6) 0.2987(10) 0.1565(13) 0.182(8) Uani 1 1 d . U . . .
O5 O 0.1843(2) 0.2594(3) 0.0681(4) 0.0399(19) Uani 1 1 d . . . . .
O4 O 0.2194(2) 0.3202(4) 0.0008(5) 0.043(2) Uani 1 1 d . . . . .
O2 O 0.1984(3) 0.5567(4) 0.0077(6) 0.074(3) Uani 1 1 d . . . . .
O1 O 0.1632(3) 0.5923(4) 0.0889(6) 0.073(3) Uani 1 1 d . . . . .
O9 O 0.1404(3) 0.6670(5) -0.0427(6) 0.084(3) Uani 1 1 d D U . . .
O10 O 0.1509(2) 0.7252(4) 0.0991(5) 0.046(2) Uani 1 1 d . . . . .
O11 O 0.2063(3) 0.7091(5) 0.1363(5) 0.064(3) Uani 1 1 d . . . . .
O12 O 0.2395(2) 0.7559(4) 0.3837(4) 0.0389(18) Uani 1 1 d . . . . .
O13 O 0.2040(2) 0.8170(3) 0.4488(4) 0.0384(18) Uani 1 1 d . . . . .
O8 O 0.2131(4) 0.6595(6) -0.0951(8) 0.104(4) Uani 1 1 d D U . . .
O21 O -0.1779(2) 1.1011(4) 0.4310(5) 0.048(2) Uani 1 1 d . . . . .
O20 O -0.2284(2) 1.0674(4) 0.4780(5) 0.047(2) Uani 1 1 d . . . . .
O19 O -0.2440(2) 0.8404(4) 0.5319(6) 0.058(3) Uani 1 1 d . . . . .
O18 O -0.1998(3) 0.7736(4) 0.5110(5) 0.051(2) Uani 1 1 d . . . . .
O6 O 0.2054(3) 0.1776(4) 0.1812(5) 0.067(3) Uani 1 1 d D U . . .
O7 O 0.2682(3) 0.1174(4) 0.1399(6) 0.070(3) Uani 1 1 d D . . . .
C55 C 0.0278(3) 0.8517(6) 0.3329(11) 0.071(3) Uani 0.574(9) 1 d D U P D 1
C56 C -0.0010(4) 0.8142(5) 0.3553(11) 0.071(3) Uani 0.574(9) 1 d DG U P D 1
H56 H 0.002141 0.769761 0.360081 0.085 Uiso 0.574(9) 1 calc R . P D 1
C57 C -0.0344(3) 0.8417(6) 0.3708(10) 0.068(3) Uani 0.574(9) 1 d DG U P D 1
H57 H -0.054095 0.816028 0.386117 0.082 Uiso 0.574(9) 1 calc R . P D 1
C58 C -0.0391(3) 0.9066(6) 0.3639(10) 0.066(3) Uani 0.574(9) 1 d DG U P D 1
C59 C -0.0103(3) 0.9441(5) 0.3415(10) 0.070(3) Uani 0.574(9) 1 d DG U P D 1
H59 H -0.013447 0.988552 0.336742 0.084 Uiso 0.574(9) 1 calc R . P D 1
C60 C 0.0231(3) 0.9167(6) 0.3260(10) 0.070(3) Uani 0.574(9) 1 d DG U P D 1
H60 H 0.042789 0.942286 0.310706 0.084 Uiso 0.574(9) 1 calc R . P D 1
C54 C 0.0620(5) 0.8211(10) 0.3081(10) 0.072(3) Uani 0.574(9) 1 d D U P D 1
N7 N 0.0917(4) 0.8549(8) 0.2971(11) 0.060(3) Uani 0.574(9) 1 d D U P D 1
H7A H 0.090391 0.896508 0.296260 0.072 Uiso 0.574(9) 1 calc R . P D 1
O15 O 0.0605(6) 0.7565(9) 0.2931(14) 0.101(5) Uani 0.574(9) 1 d D U P D 1
C52 C 0.1261(3) 0.8240(7) 0.2864(9) 0.047(3) Uani 0.574(9) 1 d D U P D 1
C53 C 0.1332(5) 0.7948(10) 0.2225(9) 0.045(7) Uani 0.574(9) 1 d DG U P D 1
H53 H 0.115541 0.796304 0.185603 0.054 Uiso 0.574(9) 1 calc R . P D 1
C48 C 0.1661(6) 0.7636(12) 0.2124(13) 0.040(3) Uani 0.574(9) 1 d G U P D 1
C49 C 0.1919(4) 0.7614(13) 0.2663(17) 0.040(3) Uani 0.574(9) 1 d G U P D 1
H49 H 0.214347 0.740075 0.259473 0.048 Uiso 0.574(9) 1 calc R . P D 1
C50 C 0.1848(5) 0.7906(14) 0.3303(15) 0.038(3) Uani 0.574(9) 1 d G U P D 1
C51 C 0.1519(5) 0.8219(11) 0.3403(10) 0.042(3) Uani 0.574(9) 1 d DG U P D 1
H51 H 0.147102 0.841768 0.384051 0.051 Uiso 0.574(9) 1 calc R . P D 1
C61 C -0.0758(5) 0.9356(8) 0.3794(9) 0.060(3) Uani 0.574(9) 1 d D U P D 1
N9 N -0.0957(4) 0.9092(8) 0.4273(10) 0.050(3) Uani 0.574(9) 1 d D U P D 1
H9 H -0.084599 0.879071 0.451249 0.060 Uiso 0.574(9) 1 calc R . P D 1
O17 O -0.0844(5) 0.9877(9) 0.3386(12) 0.098(6) Uani 0.574(9) 1 d D U P D 1
C62 C -0.1324(3) 0.9209(7) 0.4477(7) 0.044(3) Uani 0.574(9) 1 d D U P D 1
C68 C -0.1477(4) 0.9810(6) 0.4454(9) 0.040(3) Uani 0.574(9) 1 d DG U P D 1
H68 H -0.133547 1.015916 0.429759 0.048 Uiso 0.574(9) 1 calc R . P D 1
C67 C -0.1836(4) 0.9902(8) 0.4658(11) 0.034(3) Uani 0.574(9) 1 d G U P D 1
C44 C -0.2042(3) 0.9391(10) 0.4886(12) 0.037(3) Uani 0.574(9) 1 d G U P D 1
H44 H -0.228747 0.945382 0.502609 0.045 Uiso 0.574(9) 1 calc R . P D 1
C45 C -0.1890(4) 0.8790(8) 0.4910(13) 0.036(3) Uani 0.574(9) 1 d G U P D 1
C63 C -0.1531(4) 0.8698(6) 0.4705(11) 0.042(3) Uani 0.574(9) 1 d DG U P D 1
H63 H -0.142650 0.828681 0.472170 0.050 Uiso 0.574(9) 1 calc R . P D 1
C34 C 0.0222(4) 0.8095(8) 0.3299(13) 0.072(3) Uani 0.426(9) 1 d D U P D 2
C39 C -0.0002(5) 0.7618(7) 0.3553(13) 0.071(4) Uani 0.426(9) 1 d DG U P D 2
H39 H 0.006335 0.718743 0.348849 0.086 Uiso 0.426(9) 1 calc R . P D 2
C38 C -0.0321(5) 0.7772(7) 0.3902(12) 0.070(4) Uani 0.426(9) 1 d DG U P D 2
H38 H -0.047442 0.744567 0.407529 0.085 Uiso 0.426(9) 1 calc R . P D 2
C37 C -0.0417(4) 0.8402(8) 0.3996(12) 0.067(3) Uani 0.426(9) 1 d DG U P D 2
C36 C -0.0193(5) 0.8879(7) 0.3742(12) 0.068(3) Uani 0.426(9) 1 d DG U P D 2
H36 H -0.025855 0.931025 0.380618 0.082 Uiso 0.426(9) 1 calc R . P D 2
C35 C 0.0126(5) 0.8726(8) 0.3393(13) 0.070(3) Uani 0.426(9) 1 d DG U P D 2
H35 H 0.027921 0.905203 0.321938 0.084 Uiso 0.426(9) 1 calc R . P D 2
C33 C 0.0572(5) 0.7931(11) 0.2938(12) 0.070(3) Uani 0.426(9) 1 d D U P D 2
N6 N 0.0861(5) 0.8298(10) 0.3030(14) 0.058(3) Uani 0.426(9) 1 d D U P D 2
H6 H 0.082817 0.869345 0.315991 0.069 Uiso 0.426(9) 1 calc R . P D 2
O14 O 0.0568(7) 0.7376(12) 0.2548(16) 0.096(6) Uani 0.426(9) 1 d D U P D 2
C30 C 0.1226(4) 0.8076(9) 0.2927(12) 0.048(3) Uani 0.426(9) 1 d D U P D 2
C31 C 0.1318(6) 0.7804(13) 0.2287(13) 0.045(9) Uani 0.426(9) 1 d DG U P D 2
H31 H 0.114092 0.777451 0.192029 0.054 Uiso 0.426(9) 1 calc R . P D 2
C26 C 0.1669(7) 0.7575(17) 0.2183(18) 0.041(4) Uani 0.426(9) 1 d G U P D 2
C27 C 0.1927(5) 0.7619(18) 0.272(2) 0.040(3) Uani 0.426(9) 1 d G U P D 2
H27 H 0.216708 0.746215 0.264889 0.048 Uiso 0.426(9) 1 calc R . P D 2
C28 C 0.1836(6) 0.789(2) 0.336(2) 0.039(3) Uani 0.426(9) 1 d G U P D 2
C29 C 0.1485(6) 0.8119(16) 0.3463(14) 0.043(3) Uani 0.426(9) 1 d DG U P D 2
H29 H 0.142208 0.830522 0.390007 0.052 Uiso 0.426(9) 1 calc R . P D 2
C40 C -0.0754(5) 0.8577(9) 0.4396(12) 0.059(3) Uani 0.426(9) 1 d D U P D 2
N8 N -0.0986(5) 0.8970(11) 0.4096(12) 0.048(3) Uani 0.426(9) 1 d D U P D 2
H8 H -0.091377 0.914752 0.370286 0.057 Uiso 0.426(9) 1 calc R . P D 2
O16 O -0.0763(8) 0.8352(14) 0.5092(12) 0.101(8) Uani 0.426(9) 1 d D U P D 2
C41 C -0.1341(4) 0.9143(9) 0.4334(10) 0.043(3) Uani 0.426(9) 1 d D U P D 2
C42 C -0.1455(5) 0.9770(9) 0.4300(13) 0.039(3) Uani 0.426(9) 1 d DG U P D 2
H42 H -0.129598 1.008447 0.411994 0.047 Uiso 0.426(9) 1 calc R . P D 2
C43 C -0.1800(6) 0.9936(10) 0.4530(16) 0.038(3) Uani 0.426(9) 1 d G U P D 2
C66 C -0.2032(5) 0.9476(13) 0.4794(16) 0.036(3) Uani 0.426(9) 1 d G U P D 2
H66 H -0.226857 0.958994 0.495150 0.043 Uiso 0.426(9) 1 calc R . P D 2
C65 C -0.1919(5) 0.8849(12) 0.4828(18) 0.038(3) Uani 0.426(9) 1 d G U P D 2
C64 C -0.1574(6) 0.8682(9) 0.4597(15) 0.042(3) Uani 0.426(9) 1 d DG U P D 2
H64 H -0.149638 0.825392 0.462016 0.050 Uiso 0.426(9) 1 calc R . P D 2
C20 C 0.2608(8) 0.6120(19) -0.186(2) 0.118(7) Uani 0.53(2) 1 d D U P B 1
H20A H 0.276474 0.604148 -0.226207 0.178 Uiso 0.53(2) 1 calc GR . P B 1
H20B H 0.255566 0.571855 -0.162035 0.178 Uiso 0.53(2) 1 calc GR . P B 1
H20C H 0.273344 0.640527 -0.152714 0.178 Uiso 0.53(2) 1 calc GR . P B 1
C14 C 0.1428(15) 0.284(3) 0.274(3) 0.129(9) Uani 0.230(15) 1 d D U P A 1
H14A H 0.124606 0.292810 0.236992 0.193 Uiso 0.230(15) 1 d R . P A 1
H14B H 0.152856 0.323910 0.291512 0.193 Uiso 0.230(15) 1 d R . P A 1
H14C H 0.131366 0.260810 0.312252 0.193 Uiso 0.230(15) 1 d R . P A 1
C22 C 0.0828(10) 0.5961(16) -0.098(2) 0.126(7) Uani 0.556(18) 1 d D U P C 1
H22A H 0.108232 0.596775 -0.112660 0.189 Uiso 0.556(18) 1 calc GR . P C 1
H22B H 0.066690 0.602038 -0.138455 0.189 Uiso 0.556(18) 1 calc GR . P C 1
H22C H 0.077435 0.555389 -0.075305 0.189 Uiso 0.556(18) 1 calc GR . P C 1
C23 C 0.0426(5) 0.6740(17) -0.014(2) 0.124(8) Uani 0.556(18) 1 d D U P C 1
H23A H 0.039787 0.656199 0.033626 0.185 Uiso 0.556(18) 1 calc GR . P C 1
H23B H 0.021487 0.662395 -0.042779 0.185 Uiso 0.556(18) 1 calc GR . P C 1
H23C H 0.044308 0.720181 -0.010438 0.185 Uiso 0.556(18) 1 calc GR . P C 1
O22 O 0.0823(6) 0.8079(10) 0.0200(10) 0.061(4) Uani 0.5 1 d . U P E 3
H22G H 0.080777 0.793493 0.068726 0.091 Uiso 0.5 1 d R . P E 3
H22H H 0.058597 0.807313 0.018016 0.091 Uiso 0.5 1 d R . P E 3
O23 O 0.1489(6) 0.8223(9) 0.1467(9) 0.061(4) Uani 0.5 1 d . U P F 4
H23G H 0.149117 0.801362 0.186114 0.091 Uiso 0.5 1 d R . P F 4
H23H H 0.131387 0.808332 0.119864 0.091 Uiso 0.5 1 d R . P F 4
C24A C 0.1092(4) 0.6833(10) -0.0395(16) 0.102(4) Uani 0.444(18) 1 d D U P C 2
H24A H 0.101946 0.706769 0.000624 0.123 Uiso 0.444(18) 1 calc R . P C 2
N4A N 0.0811(7) 0.6691(12) -0.0942(16) 0.112(5) Uani 0.444(18) 1 d D U P C 2
C23A C 0.0441(6) 0.695(2) -0.077(2) 0.121(7) Uani 0.444(18) 1 d D U P C 2
H23D H 0.045476 0.719084 -0.033164 0.181 Uiso 0.444(18) 1 calc GR . P C 2
H23E H 0.026773 0.660075 -0.071961 0.181 Uiso 0.444(18) 1 calc GR . P C 2
H23F H 0.035819 0.722971 -0.115281 0.181 Uiso 0.444(18) 1 calc GR . P C 2
C22A C 0.0955(13) 0.632(2) -0.155(2) 0.126(8) Uani 0.444(18) 1 d D U P C 2
H22D H 0.099323 0.660189 -0.195086 0.190 Uiso 0.444(18) 1 calc GR . P C 2
H22E H 0.077889 0.598972 -0.168204 0.190 Uiso 0.444(18) 1 calc GR . P C 2
H22F H 0.118689 0.612142 -0.141498 0.190 Uiso 0.444(18) 1 calc GR . P C 2
C13A C 0.1758(4) 0.1896(6) 0.2035(9) 0.097(4) Uani 0.770(15) 1 d D U P A 2
H13A H 0.155839 0.198918 0.173040 0.116 Uiso 0.770(15) 1 calc R . P A 2
N2A N 0.1718(5) 0.1892(7) 0.2814(10) 0.110(4) Uani 0.770(15) 1 d D U P A 2
C15A C 0.2067(7) 0.1734(14) 0.3196(13) 0.138(8) Uani 0.770(15) 1 d D U P A 2
H15D H 0.216146 0.132990 0.302182 0.208 Uiso 0.770(15) 1 calc GR . P A 2
H15E H 0.201992 0.169976 0.370087 0.208 Uiso 0.770(15) 1 calc GR . P A 2
H15F H 0.224654 0.206809 0.311378 0.208 Uiso 0.770(15) 1 calc GR . P A 2
C14A C 0.1340(6) 0.2048(13) 0.3050(13) 0.144(8) Uani 0.770(15) 1 d D U P A 2
H14D H 0.120194 0.223346 0.265751 0.216 Uiso 0.770(15) 1 calc GR . P A 2
H14E H 0.135205 0.235055 0.343950 0.216 Uiso 0.770(15) 1 calc GR . P A 2
H14F H 0.121815 0.166034 0.320681 0.216 Uiso 0.770(15) 1 calc GR . P A 2
N5A N 0.2380(8) 0.6195(13) -0.2090(14) 0.114(5) Uani 0.47(2) 1 d D U P B 2
C21A C 0.2133(14) 0.659(2) -0.255(2) 0.116(7) Uani 0.47(2) 1 d D U P B 2
H21D H 0.234762 0.685542 -0.260532 0.175 Uiso 0.47(2) 1 d R . P B 2
H21E H 0.196622 0.678252 -0.221182 0.175 Uiso 0.47(2) 1 d R . P B 2
H21F H 0.200842 0.653392 -0.300162 0.175 Uiso 0.47(2) 1 d R . P B 2
C19A C 0.2325(6) 0.6296(10) -0.1323(14) 0.111(4) Uani 0.47(2) 1 d D U P B 2
H19A H 0.249270 0.605126 -0.105346 0.134 Uiso 0.47(2) 1 calc R . P B 2
C20A C 0.2683(10) 0.5742(18) -0.2249(18) 0.118(8) Uani 0.47(2) 1 d D U P B 2
H20D H 0.291118 0.597741 -0.230781 0.177 Uiso 0.47(2) 1 calc GR . P B 2
H20E H 0.262580 0.551194 -0.268381 0.177 Uiso 0.47(2) 1 calc GR . P B 2
H20F H 0.271057 0.544116 -0.186063 0.177 Uiso 0.47(2) 1 calc GR . P B 2

loop_
_atom_site_aniso_label
_atom_site_aniso_U_11
_atom_site_aniso_U_22
_atom_site_aniso_U_33
_atom_site_aniso_U_23
_atom_site_aniso_U_13
_atom_site_aniso_U_12
C13 0.093(6) 0.103(6) 0.094(6) 0.003(5) 0.007(5) -0.003(5)
N2 0.104(7) 0.110(7) 0.103(7) 0.001(6) 0.006(6) -0.001(6)
C15 0.119(11) 0.125(12) 0.118(12) -0.002(11) 0.004(10) -0.001(11)
N5 0.115(7) 0.112(7) 0.111(7) -0.002(6) 0.006(5) 0.001(5)
C21 0.127(11) 0.120(11) 0.112(11) 0.000(10) 0.004(10) 0.002(10)
C19 0.116(6) 0.108(6) 0.110(6) -0.005(5) 0.005(5) 0.000(5)
C24 0.099(6) 0.110(6) 0.102(6) -0.009(5) -0.004(5) 0.001(5)
N4 0.105(6) 0.115(6) 0.109(7) -0.005(5) -0.004(5) -0.001(5)
C11 0.083(9) 0.093(9) 0.105(9) -0.009(8) 0.021(8) -0.015(7)
C12 0.162(15) 0.174(15) 0.176(15) 0.006(10) 0.018(9) -0.010(9)
C10 0.153(14) 0.151(13) 0.170(14) -0.001(9) 0.031(9) 0.006(9)
C9 0.107(10) 0.103(10) 0.122(10) -0.012(8) 0.031(8) 0.006(8)
C6 0.050(8) 0.041(7) 0.070(9) 0.005(6) 0.034(7) 0.012(6)
C5 0.037(7) 0.034(6) 0.063(8) -0.003(6) 0.018(6) -0.002(5)
C4 0.042(7) 0.023(5) 0.046(7) 0.000(5) 0.007(5) -0.002(5)
C3 0.029(6) 0.038(6) 0.043(7) -0.006(5) 0.009(5) 0.000(5)
C2 0.040(7) 0.030(6) 0.062(8) 0.004(5) 0.015(6) 0.001(5)
C7 0.050(8) 0.040(7) 0.075(10) -0.019(6) 0.032(7) 0.008(6)
C8 0.018(5) 0.044(6) 0.037(6) 0.007(5) 0.008(5) -0.010(4)
C1 0.046(8) 0.030(6) 0.060(8) 0.001(6) 0.007(6) -0.006(5)
C25 0.033(7) 0.036(6) 0.061(8) -0.014(6) 0.005(6) 0.002(5)
C32 0.039(7) 0.029(6) 0.044(7) -0.005(5) 0.013(5) 0.011(5)
C47 0.055(8) 0.028(6) 0.033(6) -0.004(5) 0.006(6) 0.000(5)
C46 0.043(7) 0.030(6) 0.035(6) 0.003(5) 0.010(5) 0.006(5)
C16 0.069(11) 0.059(9) 0.070(10) 0.012(8) -0.005(8) 0.009(8)
C18 0.103(16) 0.091(15) 0.15(2) -0.015(14) -0.046(15) 0.042(13)
C17 0.24(4) 0.13(2) 0.16(3) -0.079(19) -0.10(3) 0.08(2)
Dy1 0.0454(4) 0.0301(3) 0.0488(4) -0.0081(2) 0.0146(3) -0.0053(2)
Dy2 0.0277(3) 0.0260(3) 0.0415(3) 0.0032(2) 0.0101(2) -0.0028(2)
N1 0.057(6) 0.051(6) 0.082(7) -0.009(5) 0.026(5) 0.001(5)
N3 0.097(11) 0.058(8) 0.088(10) -0.009(7) -0.032(9) 0.018(7)
O3 0.157(14) 0.152(13) 0.239(17) -0.026(13) 0.090(13) -0.008(12)
O5 0.037(5) 0.028(4) 0.055(5) -0.001(3) 0.016(4) 0.005(3)
O4 0.030(4) 0.044(5) 0.055(5) -0.008(4) 0.014(4) -0.003(3)
O2 0.056(6) 0.033(5) 0.134(10) -0.015(5) 0.049(7) -0.016(4)
O1 0.104(9) 0.038(5) 0.077(7) 0.001(5) 0.050(6) 0.002(5)
O9 0.076(5) 0.098(6) 0.078(5) -0.009(5) -0.006(5) 0.000(5)
O10 0.048(5) 0.038(5) 0.051(5) -0.007(4) 0.004(4) 0.000(4)
O11 0.042(6) 0.087(7) 0.062(6) -0.032(5) -0.004(5) 0.019(5)
O12 0.037(5) 0.039(4) 0.040(5) 0.000(3) 0.002(4) 0.009(4)
O13 0.038(5) 0.038(4) 0.040(5) 0.003(3) 0.010(4) 0.005(3)
O8 0.115(6) 0.098(6) 0.101(6) -0.014(5) 0.012(5) 0.006(5)
O21 0.041(5) 0.033(4) 0.070(6) 0.000(4) 0.030(4) 0.004(4)
O20 0.035(5) 0.033(4) 0.074(6) -0.005(4) 0.020(4) 0.007(3)
O19 0.034(5) 0.043(5) 0.097(8) 0.019(5) 0.030(5) 0.008(4)
O18 0.058(6) 0.029(4) 0.066(6) 0.010(4) 0.011(5) 0.008(4)
O6 0.063(5) 0.078(5) 0.061(5) 0.006(4) 0.008(4) -0.013(4)
O7 0.085(8) 0.043(6) 0.084(8) 0.003(5) -0.017(6) 0.019(5)
C55 0.066(5) 0.068(5) 0.078(5) -0.002(4) 0.003(4) 0.003(4)
C56 0.066(4) 0.068(4) 0.079(4) -0.004(4) 0.006(4) 0.004(4)
C57 0.064(5) 0.066(5) 0.075(5) -0.003(4) 0.006(4) 0.005(4)
C58 0.061(5) 0.062(5) 0.073(5) -0.001(4) 0.007(5) 0.005(4)
C59 0.066(5) 0.068(5) 0.077(5) -0.001(5) 0.008(5) 0.004(5)
C60 0.065(5) 0.068(5) 0.077(5) -0.001(5) 0.006(5) 0.003(5)
C54 0.066(5) 0.072(5) 0.079(5) -0.003(5) 0.004(4) 0.001(4)
N7 0.053(5) 0.061(5) 0.065(5) -0.005(5) 0.008(4) 0.008(4)
O15 0.092(8) 0.097(8) 0.113(9) -0.010(8) 0.009(8) -0.001(7)
C52 0.041(5) 0.050(5) 0.052(5) -0.004(4) 0.006(4) 0.006(4)
C53 0.043(8) 0.045(8) 0.047(8) -0.004(5) 0.001(5) 0.002(5)
C48 0.038(5) 0.040(5) 0.043(6) -0.002(5) 0.001(5) 0.005(5)
C49 0.037(4) 0.040(4) 0.042(5) -0.008(4) 0.004(4) 0.004(4)
C50 0.035(4) 0.039(4) 0.042(5) -0.006(4) 0.003(4) 0.005(4)
C51 0.038(5) 0.042(5) 0.047(5) -0.003(4) 0.007(4) 0.007(4)
C61 0.052(5) 0.057(5) 0.071(6) 0.001(5) 0.011(5) 0.004(5)
N9 0.044(4) 0.043(5) 0.061(5) 0.000(4) 0.011(4) 0.007(4)
O17 0.062(10) 0.082(10) 0.151(12) 0.026(9) 0.035(10) 0.022(8)
C62 0.041(4) 0.041(4) 0.049(4) 0.000(4) 0.007(4) 0.006(4)
C68 0.040(4) 0.036(4) 0.044(5) -0.002(4) 0.006(4) 0.007(4)
C67 0.038(4) 0.030(4) 0.034(5) -0.007(4) -0.003(4) 0.011(4)
C44 0.039(4) 0.036(5) 0.036(5) -0.002(4) 0.007(4) 0.008(4)
C45 0.039(4) 0.031(4) 0.037(5) 0.001(4) 0.007(4) 0.004(4)
C63 0.043(5) 0.038(4) 0.046(5) 0.002(4) 0.006(4) 0.003(4)
C34 0.067(5) 0.070(5) 0.078(5) -0.004(4) 0.005(4) 0.003(4)
C39 0.067(6) 0.069(6) 0.077(6) -0.004(5) 0.005(5) 0.005(5)
C38 0.067(5) 0.068(5) 0.076(6) -0.004(5) 0.005(5) 0.005(5)
C37 0.063(5) 0.065(5) 0.073(5) -0.003(4) 0.006(4) 0.006(4)
C36 0.064(5) 0.066(5) 0.075(5) -0.003(4) 0.006(4) 0.004(4)
C35 0.066(5) 0.068(5) 0.076(5) -0.002(4) 0.007(4) 0.004(4)
C33 0.066(5) 0.067(5) 0.077(5) -0.006(5) 0.005(4) 0.002(5)
N6 0.050(5) 0.059(5) 0.064(5) -0.006(5) 0.008(4) 0.003(4)
O14 0.097(11) 0.105(11) 0.086(11) -0.030(9) 0.008(10) -0.005(10)
C30 0.043(5) 0.050(5) 0.052(5) -0.003(5) 0.007(4) 0.007(4)
C31 0.045(10) 0.044(10) 0.046(10) -0.001(5) 0.001(5) -0.001(5)
C26 0.038(5) 0.040(6) 0.043(6) -0.002(5) 0.001(5) 0.005(5)
C27 0.037(5) 0.040(5) 0.043(5) -0.006(4) 0.004(4) 0.004(4)
C28 0.036(5) 0.039(5) 0.042(5) -0.006(4) 0.004(4) 0.005(4)
C29 0.038(5) 0.044(5) 0.047(5) -0.004(5) 0.008(4) 0.006(4)
C40 0.055(5) 0.053(6) 0.069(6) -0.002(5) 0.008(5) 0.004(5)
N8 0.044(5) 0.043(5) 0.057(5) -0.002(4) 0.009(4) 0.005(4)
O16 0.100(13) 0.099(13) 0.106(12) -0.021(11) 0.030(12) -0.001(12)
C41 0.042(4) 0.040(4) 0.048(5) -0.002(4) 0.007(4) 0.006(4)
C42 0.039(5) 0.037(4) 0.042(5) -0.004(4) 0.005(4) 0.007(4)
C43 0.040(5) 0.034(5) 0.041(5) -0.003(4) -0.001(4) 0.007(4)
C66 0.038(5) 0.036(5) 0.034(5) 0.002(4) 0.007(4) 0.010(4)
C65 0.041(5) 0.033(5) 0.039(5) 0.000(4) 0.008(4) 0.004(4)
C64 0.042(5) 0.038(4) 0.045(5) -0.001(4) 0.005(4) 0.003(4)
C20 0.121(10) 0.119(10) 0.115(10) 0.000(9) 0.005(9) -0.002(9)
C14 0.123(13) 0.135(14) 0.128(14) 0.002(12) 0.014(12) 0.007(12)
C22 0.122(11) 0.127(11) 0.129(11) -0.007(10) -0.003(10) 0.000(10)
C23 0.117(12) 0.127(13) 0.126(13) 0.004(11) 0.000(11) -0.002(11)
O22 0.062(8) 0.090(9) 0.030(6) -0.002(6) 0.001(6) 0.012(7)
O23 0.062(8) 0.090(9) 0.030(6) -0.002(6) 0.001(6) 0.012(7)
C24A 0.097(6) 0.109(6) 0.101(6) -0.007(5) -0.004(5) 0.002(5)
N4A 0.107(6) 0.116(6) 0.112(7) -0.006(6) -0.003(5) 0.000(5)
C23A 0.115(11) 0.126(12) 0.121(12) -0.004(11) -0.003(10) 0.003(10)
C22A 0.122(13) 0.130(13) 0.127(13) -0.007(11) -0.003(12) 0.002(12)
C13A 0.093(6) 0.105(6) 0.092(6) 0.005(5) 0.005(5) -0.003(5)
N2A 0.107(6) 0.116(6) 0.106(6) 0.000(5) 0.013(5) -0.003(5)
C15A 0.146(12) 0.147(13) 0.122(12) 0.004(11) -0.005(11) 0.007(11)
C14A 0.131(12) 0.155(13) 0.146(13) 0.001(11) 0.033(11) 0.007(11)
N5A 0.118(7) 0.113(7) 0.112(6) 0.000(5) 0.004(5) -0.001(5)
C21A 0.122(10) 0.116(10) 0.111(10) -0.004(9) -0.001(9) -0.002(9)
C19A 0.115(6) 0.109(6) 0.110(6) -0.006(5) 0.007(5) 0.002(5)
C20A 0.122(13) 0.117(13) 0.116(13) -0.003(11) 0.011(11) -0.003(11)

loop_
_atom_type_symbol
_atom_type_description
_atom_type_scat_dispersion_real
_atom_type_scat_dispersion_imag
_atom_type_scat_source
C C 0.0033 0.0016 'International Tables Vol C Tables 4.2.6.8 and 6.1.1.4'
H H 0.0000 0.0000 'International Tables Vol C Tables 4.2.6.8 and 6.1.1.4'
Dy Dy -0.1892 4.4098 'International Tables Vol C Tables 4.2.6.8 and 6.1.1.4'
N N 0.0061 0.0033 'International Tables Vol C Tables 4.2.6.8 and 6.1.1.4'
O O 0.0106 0.0060 'International Tables Vol C Tables 4.2.6.8 and 6.1.1.4'

loop_
_geom_angle_atom_site_label_1
_geom_angle_atom_site_label_2
_geom_angle_atom_site_label_3
_geom_angle
_geom_angle_site_symmetry_1
_geom_angle_site_symmetry_3
_geom_angle_publ_flag
N2 C13 H13 125.3 . . ?
O6 C13 H13 125.3 . . ?
O6 C13 N2 109.5(11) . . ?
C13 N2 C15 113.2(10) . . ?
C13 N2 C14 133.9(16) . . ?
C14 N2 C15 112.9(10) . . ?
N2 C15 H15A 109.6 . . ?
N2 C15 H15B 109.6 . . ?
N2 C15 H15C 109.3 . . ?
H15A C15 H15B 109.5 . . ?
H15A C15 H15C 109.5 . . ?
H15B C15 H15C 109.5 . . ?
C19 N5 C21 114.2(10) . . ?
C19 N5 C20 115.3(11) . . ?
C20 N5 C21 130.6(16) . . ?
N5 C21 H21A 109.5 . . ?
N5 C21 H21B 109.5 . . ?
N5 C21 H21C 109.5 . . ?
H21A C21 H21B 109.5 . . ?
H21A C21 H21C 109.5 . . ?
H21B C21 H21C 109.5 . . ?
N5 C19 H19 121.6 . . ?
O8 C19 N5 116.7(19) . . ?
O8 C19 H19 121.6 . . ?
N4 C24 H24 118.0 . . ?
O9 C24 H24 118.0 . . ?
O9 C24 N4 124.0(19) . . ?
C24 N4 C22 113.8(10) . . ?
C24 N4 C23 114.2(10) . . ?
C22 N4 C23 132.0(16) . . ?
C12 C11 C9 115.0(15) . . ?
C10 C11 C12 122.4(18) . . ?
C10 C11 C9 121.8(16) . . ?
C11 C12 C12 118.1(9) . 2 ?
C11 C12 H12 121.0 . . ?
C12 C12 H12 121.0 2 . ?
C11 C10 C10 116.0(12) . 2 ?
C11 C10 H10 122.0 . . ?
C10 C10 H10 122.0 2 . ?
N1 C9 C11 119.8(19) . . ?
O3 C9 C11 116(2) . . ?
O3 C9 N1 124(2) . . ?
C5 C6 C7 122.0(11) . . ?
C5 C6 N1 121.6(11) . . ?
C7 C6 N1 116.2(10) . . ?
C6 C5 H5 120.9 . . ?
C6 C5 C4 118.3(11) . . ?
C4 C5 H5 120.9 . . ?
C5 C4 C8 118.4(9) . . ?
C3 C4 C5 120.9(10) . . ?
C3 C4 C8 120.6(10) . . ?
C4 C3 H3 120.4 . . ?
C4 C3 C2 119.2(10) . . ?
C2 C3 H3 120.4 . . ?
C3 C2 C1 120.3(10) . . ?
C7 C2 C3 120.9(11) . . ?
C7 C2 C1 118.7(11) . . ?
C6 C7 H7 120.8 . . ?
C2 C7 C6 118.4(10) . . ?
C2 C7 H7 120.8 . . ?
O5 C8 C4 116.6(9) . . ?
O4 C8 C4 118.0(9) . . ?
O4 C8 O5 125.5(10) . . ?
C2 C1 Dy1 176.9(9) . . ?
O2 C1 C2 121.6(11) . . ?
O2 C1 Dy1 60.6(6) . . ?
O1 C1 C2 119.5(11) . . ?
O1 C1 Dy1 58.3(6) . . ?
O1 C1 O2 118.9(11) . . ?
O10 C25 Dy1 61.6(6) . . ?
O10 C25 C48 119.3(13) . . ?
O10 C25 C26 122.4(15) . . ?
O11 C25 Dy1 57.8(6) . . ?
O11 C25 O10 119.4(11) . . ?
O11 C25 C48 121.3(14) . . ?
O11 C25 C26 118.0(16) . . ?
C48 C25 Dy1 178.0(13) . . ?
C26 C25 Dy1 174.3(15) . . ?
O12 C32 O13 124.6(11) . . ?
O12 C32 C50 115.6(13) . . ?
O12 C32 C28 118.2(16) . . ?
O13 C32 C50 119.7(13) . . ?
O13 C32 C28 117.2(16) . . ?
O21 C47 Dy2 60.6(6) . 2_565 ?
O21 C47 C67 124.3(12) . . ?
O21 C47 C43 115.4(13) . . ?
O20 C47 Dy2 60.4(6) . 2_565 ?
O20 C47 O21 120.6(10) . . ?
O20 C47 C67 114.8(11) . . ?
O20 C47 C43 124.0(13) . . ?
C67 C47 Dy2 174.9(10) . 2_565 ?
O19 C46 O18 124.1(11) . . ?
O19 C46 C45 121.0(11) . . ?
O19 C46 C65 115.9(12) . . ?
O18 C46 C45 114.8(11) . . ?
O18 C46 C65 119.8(12) . . ?
N3 C16 H16 121.3 . . ?
O7 C16 H16 121.3 . . ?
O7 C16 N3 117.5(12) . . ?
H18A C18 H18B 109.5 . . ?
H18A C18 H18C 109.5 . . ?
H18B C18 H18C 109.5 . . ?
N3 C18 H18A 109.5 . . ?
N3 C18 H18B 109.5 . . ?
N3 C18 H18C 109.5 . . ?
H17A C17 H17B 109.5 . . ?
H17A C17 H17C 109.5 . . ?
H17B C17 H17C 109.5 . . ?
N3 C17 H17A 109.5 . . ?
N3 C17 H17B 109.5 . . ?
N3 C17 H17C 109.5 . . ?
C25 Dy1 C1 99.3(4) . . ?
O2 Dy1 C1 26.5(3) . . ?
O2 Dy1 C25 123.6(4) . . ?
O2 Dy1 O10 124.7(3) . . ?
O1 Dy1 C1 26.4(3) . . ?
O1 Dy1 C25 74.5(3) . . ?
O1 Dy1 O2 52.9(3) . . ?
O1 Dy1 O10 72.1(3) . . ?
O9 Dy1 C1 83.7(4) . . ?
O9 Dy1 C25 104.8(4) . . ?
O9 Dy1 O2 87.9(4) . . ?
O9 Dy1 O1 81.6(4) . . ?
O9 Dy1 O10 77.9(4) . . ?
O9 Dy1 O11 131.3(4) . . ?
O9 Dy1 O8 76.1(5) . . ?
O9 Dy1 O19 151.7(4) . 8_565 ?
O10 Dy1 C1 98.3(3) . . ?
O10 Dy1 C25 27.0(3) . . ?
O11 Dy1 C1 98.1(4) . . ?
O11 Dy1 C25 26.6(3) . . ?
O11 Dy1 O2 114.7(4) . . ?
O11 Dy1 O1 80.0(4) . . ?
O11 Dy1 O10 53.6(3) . . ?
O8 Dy1 C1 101.2(4) . . ?
O8 Dy1 C25 159.5(4) . . ?
O8 Dy1 O2 76.8(4) . . ?
O8 Dy1 O1 125.4(4) . . ?
O8 Dy1 O10 145.3(4) . . ?
O8 Dy1 O11 148.3(4) . . ?
O19 Dy1 C1 96.1(3) 8_565 . ?
O19 Dy1 C25 103.1(4) 8_565 . ?
O19 Dy1 O2 80.3(3) 8_565 . ?
O19 Dy1 O1 110.2(4) 8_565 . ?
O19 Dy1 O10 129.8(3) 8_565 . ?
O19 Dy1 O11 76.9(3) 8_565 . ?
O19 Dy1 O8 76.3(5) 8_565 . ?
O18 Dy1 C1 172.2(4) 2 . ?
O18 Dy1 C25 80.2(3) 2 . ?
O18 Dy1 O2 156.0(3) 2 . ?
O18 Dy1 O1 149.6(3) 2 . ?
O18 Dy1 O9 88.9(4) 2 . ?
O18 Dy1 O10 77.6(3) 2 . ?
O18 Dy1 O11 84.9(4) 2 . ?
O18 Dy1 O8 79.3(4) 2 . ?
O18 Dy1 O19 91.7(3) 2 8_565 ?
O5 Dy2 C47 113.8(3) . 2_545 ?
O5 Dy2 O21 88.5(3) . 2_545 ?
O5 Dy2 O20 136.3(3) . 2_545 ?
O5 Dy2 O6 73.3(3) . . ?
O5 Dy2 O7 139.4(3) . . ?
O4 Dy2 C47 108.3(3) 7 2_545 ?
O4 Dy2 O5 124.5(3) 7 . ?
O4 Dy2 O12 76.5(3) 7 4_545 ?
O4 Dy2 O13 79.7(3) 7 6_565 ?
O4 Dy2 O21 133.9(3) 7 2_545 ?
O4 Dy2 O20 81.8(3) 7 2_545 ?
O4 Dy2 O6 142.2(3) 7 . ?
O4 Dy2 O7 79.8(3) 7 . ?
O12 Dy2 C47 158.2(3) 4_545 2_545 ?
O12 Dy2 O5 77.5(3) 4_545 . ?
O12 Dy2 O13 123.5(3) 4_545 6_565 ?
O12 Dy2 O21 147.8(3) 4_545 2_545 ?
O12 Dy2 O20 146.1(3) 4_545 2_545 ?
O12 Dy2 O6 75.9(3) 4_545 . ?
O12 Dy2 O7 78.0(3) 4_545 . ?
O13 Dy2 C47 78.2(3) 6_565 2_545 ?
O13 Dy2 O5 75.4(3) 6_565 . ?
O13 Dy2 O21 79.1(3) 6_565 2_545 ?
O13 Dy2 O20 76.6(3) 6_565 2_545 ?
O13 Dy2 O6 137.7(3) 6_565 . ?
O13 Dy2 O7 145.1(3) 6_565 . ?
O21 Dy2 C47 26.9(3) 2_545 2_545 ?
O20 Dy2 C47 26.8(3) 2_545 2_545 ?
O20 Dy2 O21 53.6(3) 2_545 2_545 ?
O6 Dy2 C47 89.2(3) . 2_545 ?
O6 Dy2 O21 72.4(3) . 2_545 ?
O6 Dy2 O20 108.5(3) . 2_545 ?
O6 Dy2 O7 69.6(4) . . ?
O7 Dy2 C47 81.9(3) . 2_545 ?
O7 Dy2 O21 95.5(3) . 2_545 ?
O7 Dy2 O20 72.7(3) . 2_545 ?
C9 N1 C6 127.4(14) . . ?
C9 N1 H1 116.3 . . ?
C6 N1 H1 116.3 . . ?
C16 N3 C18 116.4(12) . . ?
C16 N3 C17 121.3(14) . . ?
C17 N3 C18 122.3(15) . . ?
C8 O5 Dy2 116.5(7) . . ?
C8 O4 Dy2 170.0(8) . 7 ?
C1 O2 Dy1 92.9(7) . . ?
C1 O1 Dy1 95.3(7) . . ?
C24 O9 Dy1 126.7(13) . . ?
C24A O9 Dy1 140.4(17) . . ?
C25 O10 Dy1 91.4(7) . . ?
C25 O11 Dy1 95.7(8) . . ?
C32 O12 Dy2 139.4(7) . 4 ?
C32 O13 Dy2 137.0(7) . 6_566 ?
C19 O8 Dy1 140.6(16) . . ?
C19A O8 Dy1 143.8(19) . . ?
C47 O21 Dy2 92.5(7) . 2_565 ?
C47 O20 Dy2 92.8(7) . 2_565 ?
C46 O19 Dy1 150.4(9) . 8_466 ?
C46 O18 Dy1 157.4(9) . 2 ?
C13 O6 Dy2 114.1(10) . . ?
C13A O6 Dy2 130.8(11) . . ?
C16 O7 Dy2 129.1(9) . . ?
C56 C55 C60 120.0 . . ?
C56 C55 C54 119.6(7) . . ?
C60 C55 C54 120.0(7) . . ?
C55 C56 H56 120.0 . . ?
C55 C56 C57 120.0 . . ?
C57 C56 H56 120.0 . . ?
C56 C57 H57 120.0 . . ?
C58 C57 C56 120.0 . . ?
C58 C57 H57 120.0 . . ?
C57 C58 C59 120.0 . . ?
C57 C58 C61 119.3(6) . . ?
C59 C58 C61 120.7(6) . . ?
C58 C59 H59 120.0 . . ?
C60 C59 C58 120.0 . . ?
C60 C59 H59 120.0 . . ?
C55 C60 H60 120.0 . . ?
C59 C60 C55 120.0 . . ?
C59 C60 H60 120.0 . . ?
N7 C54 C55 120.9(13) . . ?
N7 C54 O15 121.8(16) . . ?
O15 C54 C55 117.2(13) . . ?
C54 N7 H7A 119.9 . . ?
C54 N7 C52 120.2(12) . . ?
C52 N7 H7A 119.9 . . ?
C53 C52 N7 119.7(7) . . ?
C53 C52 C51 120.0 . . ?
C51 C52 N7 120.2(7) . . ?
C52 C53 H53 120.0 . . ?
C48 C53 C52 120.0 . . ?
C48 C53 H53 120.0 . . ?
C53 C48 C25 122.9(16) . . ?
C53 C48 C49 120.0 . . ?
C49 C48 C25 117.1(16) . . ?
C48 C49 H49 120.0 . . ?
C50 C49 C48 120.0 . . ?
C50 C49 H49 120.0 . . ?
C49 C50 C32 122.8(15) . . ?
C49 C50 C51 120.0 . . ?
C51 C50 C32 117.2(15) . . ?
C52 C51 H51 120.0 . . ?
C50 C51 C52 120.0 . . ?
C50 C51 H51 120.0 . . ?
N9 C61 C58 118.0(13) . . ?
N9 C61 O17 127.8(16) . . ?
O17 C61 C58 114.2(12) . . ?
C61 N9 H9 114.6 . . ?
C61 N9 C62 130.8(13) . . ?
C62 N9 H9 114.6 . . ?
C68 C62 N9 122.0(7) . . ?
C68 C62 C63 120.0 . . ?
C63 C62 N9 118.0(7) . . ?
C62 C68 H68 120.0 . . ?
C67 C68 C62 120.0 . . ?
C67 C68 H68 120.0 . . ?
C68 C67 C47 113.6(11) . . ?
C44 C67 C47 126.2(11) . . ?
C44 C67 C68 120.0 . . ?
C67 C44 H44 120.0 . . ?
C67 C44 C45 120.0 . . ?
C45 C44 H44 120.0 . . ?
C44 C45 C46 115.3(11) . . ?
C44 C45 C63 120.0 . . ?
C63 C45 C46 124.6(11) . . ?
C62 C63 H63 120.0 . . ?
C45 C63 C62 120.0 . . ?
C45 C63 H63 120.0 . . ?
C39 C34 C35 120.0 . . ?
C39 C34 C33 120.0(7) . . ?
C35 C34 C33 119.9(7) . . ?
C34 C39 H39 120.0 . . ?
C38 C39 C34 120.0 . . ?
C38 C39 H39 120.0 . . ?
C39 C38 H38 120.0 . . ?
C39 C38 C37 120.0 . . ?
C37 C38 H38 120.0 . . ?
C38 C37 C36 120.0 . . ?
C38 C37 C40 120.7(7) . . ?
C36 C37 C40 119.3(7) . . ?
C37 C36 H36 120.0 . . ?
C37 C36 C35 120.0 . . ?
C35 C36 H36 120.0 . . ?
C34 C35 H35 120.0 . . ?
C36 C35 C34 120.0 . . ?
C36 C35 H35 120.0 . . ?
N6 C33 C34 119.4(15) . . ?
N6 C33 O14 124.6(17) . . ?
O14 C33 C34 116.0(14) . . ?
C33 N6 H6 118.7 . . ?
C33 N6 C30 122.5(14) . . ?
C30 N6 H6 118.7 . . ?
C31 C30 N6 119.3(8) . . ?
C31 C30 C29 120.0 . . ?
C29 C30 N6 120.7(8) . . ?
C30 C31 H31 120.0 . . ?
C26 C31 C30 120.0 . . ?
C26 C31 H31 120.0 . . ?
C31 C26 C25 116.8(19) . . ?
C31 C26 C27 120.0 . . ?
C27 C26 C25 123(2) . . ?
C26 C27 H27 120.0 . . ?
C26 C27 C28 120.0 . . ?
C28 C27 H27 120.0 . . ?
C27 C28 C32 118(2) . . ?
C29 C28 C32 122(2) . . ?
C29 C28 C27 120.0 . . ?
C30 C29 H29 120.0 . . ?
C28 C29 C30 120.0 . . ?
C28 C29 H29 120.0 . . ?
N8 C40 C37 117.8(15) . . ?
N8 C40 O16 127.0(17) . . ?
O16 C40 C37 114.8(14) . . ?
C40 N8 H8 116.2 . . ?
C40 N8 C41 127.7(15) . . ?
C41 N8 H8 116.2 . . ?
C42 C41 N8 120.1(7) . . ?
C42 C41 C64 120.0 . . ?
C64 C41 N8 119.9(7) . . ?
C41 C42 H42 120.0 . . ?
C43 C42 C41 120.0 . . ?
C43 C42 H42 120.0 . . ?
C42 C43 C47 128.6(15) . . ?
C42 C43 C66 120.0 . . ?
C66 C43 C47 111.4(15) . . ?
C43 C66 H66 120.0 . . ?
C65 C66 C43 120.0 . . ?
C65 C66 H66 120.0 . . ?
C66 C65 C46 126.8(14) . . ?
C66 C65 C64 120.0 . . ?
C64 C65 C46 113.2(14) . . ?
C41 C64 H64 120.0 . . ?
C65 C64 C41 120.0 . . ?
C65 C64 H64 120.0 . . ?
N5 C20 H20A 109.5 . . ?
N5 C20 H20B 109.5 . . ?
N5 C20 H20C 109.5 . . ?
H20A C20 H20B 109.5 . . ?
H20A C20 H20C 109.5 . . ?
H20B C20 H20C 109.5 . . ?
N2 C14 H14A 109.5 . . ?
N2 C14 H14B 109.5 . . ?
N2 C14 H14C 109.4 . . ?
H14A C14 H14B 109.5 . . ?
H14A C14 H14C 109.5 . . ?
H14B C14 H14C 109.5 . . ?
N4 C22 H22A 109.5 . . ?
N4 C22 H22B 109.5 . . ?
N4 C22 H22C 109.5 . . ?
H22A C22 H22B 109.5 . . ?
H22A C22 H22C 109.5 . . ?
H22B C22 H22C 109.5 . . ?
N4 C23 H23A 109.5 . . ?
N4 C23 H23B 109.5 . . ?
N4 C23 H23C 109.5 . . ?
H23A C23 H23B 109.5 . . ?
H23A C23 H23C 109.5 . . ?
H23B C23 H23C 109.5 . . ?
H22G O22 H22H 88.3 . . ?
H23G O23 H23H 109.5 . . ?
O9 C24A H24A 117.9 . . ?
O9 C24A N4A 124(2) . . ?
N4A C24A H24A 117.9 . . ?
C24A N4A C23A 113.4(10) . . ?
C24A N4A C22A 113.4(11) . . ?
C22A N4A C23A 133.2(17) . . ?
N4A C23A H23D 109.5 . . ?
N4A C23A H23E 109.5 . . ?
N4A C23A H23F 109.5 . . ?
H23D C23A H23E 109.5 . . ?
H23D C23A H23F 109.5 . . ?
H23E C23A H23F 109.5 . . ?
N4A C22A H22D 109.5 . . ?
N4A C22A H22E 109.5 . . ?
N4A C22A H22F 109.5 . . ?
H22D C22A H22E 109.5 . . ?
H22D C22A H22F 109.5 . . ?
H22E C22A H22F 109.5 . . ?
O6 C13A H13A 121.7 . . ?
O6 C13A N2A 116.6(14) . . ?
N2A C13A H13A 121.7 . . ?
C13A N2A C15A 113.0(10) . . ?
C13A N2A C14A 113.3(10) . . ?
C14A N2A C15A 133.7(15) . . ?
N2A C15A H15D 109.5 . . ?
N2A C15A H15E 109.5 . . ?
N2A C15A H15F 109.5 . . ?
H15D C15A H15E 109.5 . . ?
H15D C15A H15F 109.5 . . ?
H15E C15A H15F 109.5 . . ?
N2A C14A H14D 109.5 . . ?
N2A C14A H14E 109.5 . . ?
N2A C14A H14F 109.5 . . ?
H14D C14A H14E 109.5 . . ?
H14D C14A H14F 109.5 . . ?
H14E C14A H14F 109.5 . . ?
C21A N5A C20A 132.9(16) . . ?
C19A N5A C21A 113.7(11) . . ?
C19A N5A C20A 113.3(10) . . ?
N5A C21A H21D 84.4 . . ?
N5A C21A H21E 103.6 . . ?
N5A C21A H21F 136.5 . . ?
H21D C21A H21E 109.5 . . ?
H21D C21A H21F 109.5 . . ?
H21E C21A H21F 109.5 . . ?
O8 C19A N5A 138(3) . . ?
O8 C19A H19A 110.9 . . ?
N5A C19A H19A 110.9 . . ?
N5A C20A H20D 109.5 . . ?
N5A C20A H20E 109.5 . . ?
N5A C20A H20F 109.5 . . ?
H20D C20A H20E 109.5 . . ?
H20D C20A H20F 109.5 . . ?
H20E C20A H20F 109.5 . . ?

loop_
_geom_bond_atom_site_label_1
_geom_bond_atom_site_label_2
_geom_bond_distance
_geom_bond_site_symmetry_2
_geom_bond_publ_flag
C13 H13 0.9500 . ?
C13 N2 1.495(10) . ?
C13 O6 1.198(10) . ?
N2 C15 1.501(10) . ?
N2 C14 1.499(10) . ?
C15 H15A 0.9798 . ?
C15 H15B 0.9801 . ?
C15 H15C 0.9800 . ?
N5 C21 1.496(10) . ?
N5 C19 1.481(10) . ?
N5 C20 1.490(10) . ?
C21 H21A 0.9800 . ?
C21 H21B 0.9800 . ?
C21 H21C 0.9800 . ?
C19 H19 0.9500 . ?
C19 O8 1.179(10) . ?
C24 H24 0.9500 . ?
C24 N4 1.488(10) . ?
C24 O9 1.197(10) . ?
N4 C22 1.495(10) . ?
N4 C23 1.497(10) . ?
C11 C12 1.440(7) . ?
C11 C10 1.436(7) . ?
C11 C9 1.48(3) . ?
C12 C12 1.446(10) 2 ?
C12 H12 0.9500 . ?
C10 C10 1.454(10) 2 ?
C10 H10 0.9500 . ?
C9 N1 1.33(3) . ?
C9 O3 1.25(3) . ?
C6 C5 1.349(16) . ?
C6 C7 1.403(18) . ?
C6 N1 1.446(16) . ?
C5 H5 0.9500 . ?
C5 C4 1.436(16) . ?
C4 C3 1.359(15) . ?
C4 C8 1.505(15) . ?
C3 H3 0.9500 . ?
C3 C2 1.401(15) . ?
C2 C7 1.387(17) . ?
C2 C1 1.494(16) . ?
C7 H7 0.9500 . ?
C8 O5 1.268(12) . ?
C8 O4 1.244(12) . ?
C1 Dy1 2.803(11) . ?
C1 O2 1.254(15) . ?
C1 O1 1.251(15) . ?
C25 Dy1 2.785(12) . ?
C25 O10 1.265(15) . ?
C25 O11 1.252(14) . ?
C25 C48 1.47(2) . ?
C25 C26 1.51(3) . ?
C32 O12 1.246(13) . ?
C32 O13 1.261(13) . ?
C32 C50 1.53(2) . ?
C32 C28 1.48(3) . ?
C47 Dy2 2.779(11) 2_565 ?
C47 O21 1.259(13) . ?
C47 O20 1.255(14) . ?
C47 C67 1.504(18) . ?
C47 C43 1.47(2) . ?
C46 O19 1.207(14) . ?
C46 O18 1.269(13) . ?
C46 C45 1.451(17) . ?
C46 C65 1.54(2) . ?
C16 H16 0.9500 . ?
C16 N3 1.462(9) . ?
C16 O7 1.202(9) . ?
C18 H18A 0.9800 . ?
C18 H18B 0.9800 . ?
C18 H18C 0.9800 . ?
C18 N3 1.487(9) . ?
C17 H17A 0.9800 . ?
C17 H17B 0.9800 . ?
C17 H17C 0.9800 . ?
C17 N3 1.485(10) . ?
Dy1 O2 2.445(9) . ?
Dy1 O1 2.395(9) . ?
Dy1 O9 2.299(12) . ?
Dy1 O10 2.450(8) . ?
Dy1 O11 2.367(9) . ?
Dy1 O8 2.345(14) . ?
Dy1 O19 2.302(9) 8_565 ?
Dy1 O18 2.257(8) 2 ?
Dy2 O5 2.384(7) . ?
Dy2 O4 2.292(8) 7 ?
Dy2 O12 2.306(7) 4_545 ?
Dy2 O13 2.332(8) 6_565 ?
Dy2 O21 2.423(8) 2_545 ?
Dy2 O20 2.419(8) 2_545 ?
Dy2 O6 2.409(10) . ?
Dy2 O7 2.417(10) . ?
N1 H1 0.8800 . ?
O9 C24A 1.197(10) . ?
O8 C19A 1.188(10) . ?
O6 C13A 1.195(9) . ?
C55 C56 1.3900 . ?
C55 C60 1.3900 . ?
C55 C54 1.493(16) . ?
C56 H56 0.9500 . ?
C56 C57 1.3900 . ?
C57 H57 0.9500 . ?
C57 C58 1.3900 . ?
C58 C59 1.3900 . ?
C58 C61 1.513(16) . ?
C59 H59 0.9500 . ?
C59 C60 1.3900 . ?
C60 H60 0.9500 . ?
C54 N7 1.321(19) . ?
C54 O15 1.40(2) . ?
N7 H7A 0.8800 . ?
N7 C52 1.439(12) . ?
C52 C53 1.3900 . ?
C52 C51 1.3900 . ?
C53 H53 0.9500 . ?
C53 C48 1.3900 . ?
C48 C49 1.3900 . ?
C49 H49 0.9500 . ?
C49 C50 1.3900 . ?
C50 C51 1.3900 . ?
C51 H51 0.9500 . ?
C61 N9 1.297(19) . ?
C61 O17 1.38(2) . ?
N9 H9 0.8800 . ?
N9 C62 1.428(11) . ?
C62 C68 1.3900 . ?
C62 C63 1.3900 . ?
C68 H68 0.9500 . ?
C68 C67 1.3900 . ?
C67 C44 1.3900 . ?
C44 H44 0.9500 . ?
C44 C45 1.3900 . ?
C45 C63 1.3900 . ?
C63 H63 0.9500 . ?
C34 C39 1.3900 . ?
C34 C35 1.3900 . ?
C34 C33 1.501(17) . ?
C39 H39 0.9500 . ?
C39 C38 1.3900 . ?
C38 H38 0.9500 . ?
C38 C37 1.3900 . ?
C37 C36 1.3900 . ?
C37 C40 1.505(17) . ?
C36 H36 0.9500 . ?
C36 C35 1.3900 . ?
C35 H35 0.9500 . ?
C33 N6 1.33(2) . ?
C33 O14 1.39(2) . ?
N6 H6 0.8800 . ?
N6 C30 1.433(12) . ?
C30 C31 1.3900 . ?
C30 C29 1.3900 . ?
C31 H31 0.9500 . ?
C31 C26 1.3900 . ?
C26 C27 1.3900 . ?
C27 H27 0.9500 . ?
C27 C28 1.3900 . ?
C28 C29 1.3900 . ?
C29 H29 0.9500 . ?
C40 N8 1.31(2) . ?
C40 O16 1.41(2) . ?
N8 H8 0.8800 . ?
N8 C41 1.432(12) . ?
C41 C42 1.3900 . ?
C41 C64 1.3900 . ?
C42 H42 0.9500 . ?
C42 C43 1.3900 . ?
C43 C66 1.3900 . ?
C66 H66 0.9500 . ?
C66 C65 1.3900 . ?
C65 C64 1.3900 . ?
C64 H64 0.9500 . ?
C20 H20A 0.9800 . ?
C20 H20B 0.9800 . ?
C20 H20C 0.9800 . ?
C14 H14A 0.9799 . ?
C14 H14B 0.9800 . ?
C14 H14C 0.9800 . ?
C22 H22A 0.9800 . ?
C22 H22B 0.9800 . ?
C22 H22C 0.9800 . ?
C23 H23A 0.9800 . ?
C23 H23B 0.9800 . ?
C23 H23C 0.9800 . ?
O22 H22G 0.9781 . ?
O22 H22H 0.8706 . ?
O23 H23G 0.8699 . ?
O23 H23H 0.8696 . ?
C24A H24A 0.9500 . ?
C24A N4A 1.491(10) . ?
N4A C23A 1.502(10) . ?
N4A C22A 1.499(10) . ?
C23A H23D 0.9800 . ?
C23A H23E 0.9800 . ?
C23A H23F 0.9800 . ?
C22A H22D 0.9800 . ?
C22A H22E 0.9800 . ?
C22A H22F 0.9800 . ?
C13A H13A 0.9500 . ?
C13A N2A 1.491(10) . ?
N2A C15A 1.501(10) . ?
N2A C14A 1.500(10) . ?
C15A H15D 0.9800 . ?
C15A H15E 0.9800 . ?
C15A H15F 0.9800 . ?
C14A H14D 0.9800 . ?
C14A H14E 0.9800 . ?
C14A H14F 0.9800 . ?
N5A C21A 1.498(10) . ?
N5A C19A 1.491(10) . ?
N5A C20A 1.500(10) . ?
C21A H21D 0.9797 . ?
C21A H21E 0.9800 . ?
C21A H21F 0.9800 . ?
C19A H19A 0.9500 . ?
C20A H20D 0.9800 . ?
C20A H20E 0.9800 . ?
C20A H20F 0.9800 . ?

loop_
_geom_torsion_atom_site_label_1
_geom_torsion_atom_site_label_2
_geom_torsion_atom_site_label_3
_geom_torsion_atom_site_label_4
_geom_torsion
_geom_torsion_site_symmetry_1
_geom_torsion_site_symmetry_2
_geom_torsion_site_symmetry_3
_geom_torsion_site_symmetry_4
_geom_torsion_publ_flag
N2 C13 O6 Dy2 -131.9(16) . . . . ?
N5 C19 O8 Dy1 -171.5(14) . . . . ?
C21 N5 C19 O8 -180.0(3) . . . . ?
N4 C24 O9 Dy1 -146.0(13) . . . . ?
C11 C9 N1 C6 -176.5(18) . . . . ?
C12 C11 C10 C10 -24(5) . . . 2 ?
C12 C11 C9 N1 -169(2) . . . . ?
C12 C11 C9 O3 5(4) . . . . ?
C10 C11 C12 C12 8(5) . . . 2 ?
C10 C11 C9 N1 1(4) . . . . ?
C10 C11 C9 O3 176(3) . . . . ?
C9 C11 C12 C12 179(4) . . . 2 ?
C9 C11 C10 C10 166(3) . . . 2 ?
C6 C5 C4 C3 3(2) . . . . ?
C6 C5 C4 C8 179.7(12) . . . . ?
C5 C6 C7 C2 6(2) . . . . ?
C5 C6 N1 C9 -14(3) . . . . ?
C5 C4 C3 C2 -0.3(19) . . . . ?
C5 C4 C8 O5 -8.6(17) . . . . ?
C5 C4 C8 O4 171.7(11) . . . . ?
C4 C3 C2 C7 0(2) . . . . ?
C4 C3 C2 C1 -176.3(12) . . . . ?
C4 C8 O5 Dy2 -161.6(7) . . . . ?
C3 C4 C8 O5 168.0(11) . . . . ?
C3 C4 C8 O4 -11.7(17) . . . . ?
C3 C2 C7 C6 -3(2) . . . . ?
C3 C2 C1 O2 15(2) . . . . ?
C3 C2 C1 O1 -166.2(13) . . . . ?
C2 C1 O2 Dy1 177.4(12) . . . . ?
C2 C1 O1 Dy1 -177.4(11) . . . . ?
C7 C6 C5 C4 -6(2) . . . . ?
C7 C6 N1 C9 170.4(19) . . . . ?
C7 C2 C1 O2 -161.9(14) . . . . ?
C7 C2 C1 O1 17(2) . . . . ?
C8 C4 C3 C2 -176.8(11) . . . . ?
C1 C2 C7 C6 173.7(14) . . . . ?
C25 C48 C49 C50 -179(2) . . . . ?
C25 C26 C27 C28 178(3) . . . . ?
C32 C50 C51 C52 -177(2) . . . . ?
C32 C28 C29 C30 -175(3) . . . . ?
C47 C67 C44 C45 175.2(18) . . . . ?
C47 C43 C66 C65 -179(2) . . . . ?
C46 C45 C63 C62 177(2) . . . . ?
C46 C65 C64 C41 -178(3) . . . . ?
Dy1 O9 C24A N4A -178.3(14) . . . . ?
Dy1 O8 C19A N5A 167(2) . . . . ?
Dy2 O6 C13A N2A -177.0(8) . . . . ?
N1 C6 C5 C4 178.6(13) . . . . ?
N1 C6 C7 C2 -178.4(13) . . . . ?
N3 C16 O7 Dy2 169.9(8) . . . . ?
O3 C9 N1 C6 9(4) . . . . ?
O4 C8 O5 Dy2 18.0(15) . . . . ?
O2 C1 O1 Dy1 1.7(15) . . . . ?
O1 C1 O2 Dy1 -1.6(15) . . . . ?
O9 C24 N4 C22 -0.1(3) . . . . ?
O9 C24 N4 C23 -180.0(3) . . . . ?
O9 C24A N4A C23A 179.98(18) . . . . ?
O9 C24A N4A C22A 0.0(3) . . . . ?
O10 C25 O11 Dy1 0.5(13) . . . . ?
O10 C25 C48 C53 -7(2) . . . . ?
O10 C25 C48 C49 172.2(12) . . . . ?
O10 C25 C26 C31 -4(3) . . . . ?
O10 C25 C26 C27 177.7(15) . . . . ?
O11 C25 O10 Dy1 -0.5(12) . . . . ?
O11 C25 C48 C53 171.9(12) . . . . ?
O11 C25 C48 C49 -9(2) . . . . ?
O11 C25 C26 C31 -179.2(12) . . . . ?
O11 C25 C26 C27 3(3) . . . . ?
O12 C32 O13 Dy2 -9.5(19) . . . 6_566 ?
O12 C32 C50 C49 -1(2) . . . . ?
O12 C32 C50 C51 175.9(10) . . . . ?
O12 C32 C28 C27 -8(3) . . . . ?
O12 C32 C28 C29 166.9(13) . . . . ?
O13 C32 O12 Dy2 52.5(18) . . . 4 ?
O13 C32 C50 C49 177.1(12) . . . . ?
O13 C32 C50 C51 -6(2) . . . . ?
O13 C32 C28 C27 173.9(14) . . . . ?
O13 C32 C28 C29 -11(3) . . . . ?
O21 C47 O20 Dy2 7.2(12) . . . 2_565 ?
O21 C47 C67 C68 -0.5(18) . . . . ?
O21 C47 C67 C44 -176.0(12) . . . . ?
O21 C47 C43 C42 3(3) . . . . ?
O21 C47 C43 C66 -178.6(13) . . . . ?
O20 C47 O21 Dy2 -7.2(12) . . . 2_565 ?
O20 C47 C67 C68 -175.2(10) . . . . ?
O20 C47 C67 C44 9(2) . . . . ?
O20 C47 C43 C42 -179.1(12) . . . . ?
O20 C47 C43 C66 0(2) . . . . ?
O19 C46 O18 Dy1 63(3) . . . 2 ?
O19 C46 C45 C44 -6(2) . . . . ?
O19 C46 C45 C63 177.1(11) . . . . ?
O19 C46 C65 C66 3(3) . . . . ?
O19 C46 C65 C64 -178.9(11) . . . . ?
O18 C46 O19 Dy1 -61(2) . . . 8_466 ?
O18 C46 C45 C44 176.9(10) . . . . ?
O18 C46 C45 C63 0(2) . . . . ?
O18 C46 C65 C66 179.1(15) . . . . ?
O18 C46 C65 C64 -3(2) . . . . ?
O6 C13 N2 C15 0.0(3) . . . . ?
O6 C13 N2 C14 180.0(4) . . . . ?
O6 C13A N2A C15A 0.1(3) . . . . ?
O6 C13A N2A C14A 180.0(2) . . . . ?
O7 C16 N3 C17 0.02(19) . . . . ?
C55 C56 C57 C58 0.0 . . . . ?
C55 C54 N7 C52 168.0(15) . . . . ?
C56 C55 C60 C59 0.0 . . . . ?
C56 C55 C54 N7 -169.3(15) . . . . ?
C56 C55 C54 O15 15(2) . . . . ?
C56 C57 C58 C59 0.0 . . . . ?
C56 C57 C58 C61 178.6(16) . . . . ?
C57 C58 C59 C60 0.0 . . . . ?
C57 C58 C61 N9 32.1(19) . . . . ?
C57 C58 C61 O17 -147.0(15) . . . . ?
C58 C59 C60 C55 0.0 . . . . ?
C58 C61 N9 C62 -172.1(14) . . . . ?
C59 C58 C61 N9 -149.3(15) . . . . ?
C59 C58 C61 O17 31.6(19) . . . . ?
C60 C55 C56 C57 0.0 . . . . ?
C60 C55 C54 N7 18(2) . . . . ?
C60 C55 C54 O15 -157.9(16) . . . . ?
C54 C55 C56 C57 -172.6(16) . . . . ?
C54 C55 C60 C59 172.5(16) . . . . ?
C54 N7 C52 C53 75.4(18) . . . . ?
C54 N7 C52 C51 -103.1(17) . . . . ?
N7 C52 C53 C48 -178.5(8) . . . . ?
N7 C52 C51 C50 178.5(8) . . . . ?
O15 C54 N7 C52 -16(2) . . . . ?
C52 C53 C48 C25 179(2) . . . . ?
C52 C53 C48 C49 0.0 . . . . ?
C53 C52 C51 C50 0.0 . . . . ?
C53 C48 C49 C50 0.0 . . . . ?
C48 C25 O10 Dy1 178.0(15) . . . . ?
C48 C25 O11 Dy1 -177.9(15) . . . . ?
C48 C49 C50 C32 177(2) . . . . ?
C48 C49 C50 C51 0.0 . . . . ?
C49 C50 C51 C52 0.0 . . . . ?
C50 C32 O12 Dy2 -129.3(16) . . . 4 ?
C50 C32 O13 Dy2 172.3(15) . . . 6_566 ?
C51 C52 C53 C48 0.0 . . . . ?
C61 C58 C59 C60 -178.6(16) . . . . ?
C61 N9 C62 C68 -34(2) . . . . ?
C61 N9 C62 C63 146.4(17) . . . . ?
N9 C62 C68 C67 -179.9(8) . . . . ?
N9 C62 C63 C45 179.9(8) . . . . ?
O17 C61 N9 C62 7(3) . . . . ?
C62 C68 C67 C47 -175.8(16) . . . . ?
C62 C68 C67 C44 0.0 . . . . ?
C68 C62 C63 C45 0.0 . . . . ?
C68 C67 C44 C45 0.0 . . . . ?
C67 C47 O21 Dy2 178.5(14) . . . 2_565 ?
C67 C47 O20 Dy2 -178.0(12) . . . 2_565 ?
C67 C44 C45 C46 -177.0(19) . . . . ?
C67 C44 C45 C63 0.0 . . . . ?
C44 C45 C63 C62 0.0 . . . . ?
C45 C46 O19 Dy1 122.1(18) . . . 8_466 ?
C45 C46 O18 Dy1 -120(2) . . . 2 ?
C63 C62 C68 C67 0.0 . . . . ?
C34 C39 C38 C37 0.0 . . . . ?
C34 C33 N6 C30 157.3(18) . . . . ?
C39 C34 C35 C36 0.0 . . . . ?
C39 C34 C33 N6 -143.7(19) . . . . ?
C39 C34 C33 O14 34(2) . . . . ?
C39 C38 C37 C36 0.0 . . . . ?
C39 C38 C37 C40 -178(2) . . . . ?
C38 C37 C36 C35 0.0 . . . . ?
C38 C37 C40 N8 -128.6(18) . . . . ?
C38 C37 C40 O16 58(2) . . . . ?
C37 C36 C35 C34 0.0 . . . . ?
C37 C40 N8 C41 171.8(15) . . . . ?
C36 C37 C40 N8 54(2) . . . . ?
C36 C37 C40 O16 -119(2) . . . . ?
C35 C34 C39 C38 0.0 . . . . ?
C35 C34 C33 N6 35(2) . . . . ?
C35 C34 C33 O14 -147.9(19) . . . . ?
C33 C34 C39 C38 178(2) . . . . ?
C33 C34 C35 C36 -178(2) . . . . ?
C33 N6 C30 C31 55(2) . . . . ?
C33 N6 C30 C29 -124(2) . . . . ?
N6 C30 C31 C26 -178.7(8) . . . . ?
N6 C30 C29 C28 178.7(9) . . . . ?
O14 C33 N6 C30 -20(3) . . . . ?
C30 C31 C26 C25 -178(3) . . . . ?
C30 C31 C26 C27 0.0 . . . . ?
C31 C30 C29 C28 0.0 . . . . ?
C31 C26 C27 C28 0.0 . . . . ?
C26 C25 O10 Dy1 -175.4(19) . . . . ?
C26 C25 O11 Dy1 175.6(18) . . . . ?
C26 C27 C28 C32 175(3) . . . . ?
C26 C27 C28 C29 0.0 . . . . ?
C27 C28 C29 C30 0.0 . . . . ?
C28 C32 O12 Dy2 -126(2) . . . 4 ?
C28 C32 O13 Dy2 169(2) . . . 6_566 ?
C29 C30 C31 C26 0.0 . . . . ?
C40 C37 C36 C35 178(2) . . . . ?
C40 N8 C41 C42 138(2) . . . . ?
C40 N8 C41 C64 -42(2) . . . . ?
N8 C41 C42 C43 180.0(8) . . . . ?
N8 C41 C64 C65 -180.0(8) . . . . ?
O16 C40 N8 C41 -16(3) . . . . ?
C41 C42 C43 C47 179(3) . . . . ?
C41 C42 C43 C66 0.0 . . . . ?
C42 C41 C64 C65 0.0 . . . . ?
C42 C43 C66 C65 0.0 . . . . ?
C43 C47 O21 Dy2 171.2(16) . . . 2_565 ?
C43 C47 O20 Dy2 -171.1(18) . . . 2_565 ?
C43 C66 C65 C46 178(3) . . . . ?
C43 C66 C65 C64 0.0 . . . . ?
C66 C65 C64 C41 0.0 . . . . ?
C65 C46 O19 Dy1 115(2) . . . 8_466 ?
C65 C46 O18 Dy1 -113(2) . . . 2 ?
C64 C41 C42 C43 0.0 . . . . ?
C20 N5 C19 O8 0.0(4) . . . . ?
C21A N5A C19A O8 2(2) . . . . ?
C20A N5A C19A O8 179.7(3) . . . . ?
